data_4131149
loop_
_publ_author_name
'Axtell, Jonathan C.'
'Kirlikovali, Kent O.'
'Djurovich, Peter I.'
'Jung, Dahee'
'Nguyen, Vinh T.'
'Munekiyo, Brian'
'Royappa, A. Timothy'
'Rheingold, Arnold L.'
'Spokoyny, Alexander M.'

_publ_section_title
;
 Blue Phosphorescent Zwitterionic Iridium(III) Complexes Featuring Weakly
 Coordinating nido-Carborane-Based Ligands.
;
_journal_issue 48
_journal_name_full 'Journal of the American Chemical Society'
_journal_page_first 15758
_journal_page_last 15765
_journal_paper_doi 10.1021/jacs.6b10232
_journal_volume 138
_journal_year 2016
_chemical_formula_moiety 'C30 H33 B9 Ir N3, 0.25(C H2 Cl2)'
_chemical_formula_sum 'C30.25 H33.5 B9 Cl0.5 Ir N3'
_chemical_formula_weight 746.31
_space_group_crystal_system triclinic
_space_group_IT_number 2
_space_group_name_Hall '-P 1'
_space_group_name_H-M_alt 'P -1'
_atom_sites_solution_hydrogens mixed
_atom_sites_solution_primary direct
_audit_creation_date 2016-02-24
_audit_creation_method
;
Olex2 1.2
(compiled 2016.02.19 svn.r3266 for OlexSys, GUI svn.r5155)
;
_cell_angle_alpha 77.255(5)
_cell_angle_beta 82.784(5)
_cell_angle_gamma 83.833(5)
_cell_formula_units_Z 4
_cell_length_a 12.823(2)
_cell_length_b 13.237(2)
_cell_length_c 18.560(3)
_cell_measurement_reflns_used 9059
_cell_measurement_temperature 100
_cell_measurement_theta_max 27.508
_cell_measurement_theta_min 2.263
_cell_volume 3038.0(8)
_computing_cell_refinement 'SAINT v8.34A (Bruker, 2013)'
_computing_data_reduction 'SAINT v8.34A (Bruker, 2013)'
_computing_molecular_graphics 'Olex2 (Dolomanov et al., 2009)'
_computing_publication_material 'Olex2 (Dolomanov et al., 2009)'
_computing_structure_refinement 'XL (Sheldrick, 2008)'
_computing_structure_solution 'ShelXT (Sheldrick, 2015)'
_diffrn_ambient_temperature 100.0
_diffrn_measured_fraction_theta_full 1.000
_diffrn_measured_fraction_theta_max 0.997
_diffrn_measurement_device_type 'Bruker APEX-II CCD'
_diffrn_measurement_method '\f and \w scans'
_diffrn_radiation_type MoK\a
_diffrn_radiation_wavelength 0.71073
_diffrn_reflns_av_R_equivalents 0.0637
_diffrn_reflns_av_unetI/netI 0.0380
_diffrn_reflns_Laue_measured_fraction_full 1.000
_diffrn_reflns_Laue_measured_fraction_max 0.997
_diffrn_reflns_limit_h_max 16
_diffrn_reflns_limit_h_min -16
_diffrn_reflns_limit_k_max 17
_diffrn_reflns_limit_k_min -17
_diffrn_reflns_limit_l_max 24
_diffrn_reflns_limit_l_min -24
_diffrn_reflns_number 97521
_diffrn_reflns_point_group_measured_fraction_full 1.000
_diffrn_reflns_point_group_measured_fraction_max 0.997
_diffrn_reflns_theta_full 26.000
_diffrn_reflns_theta_max 27.507
_diffrn_reflns_theta_min 1.131
_diffrn_standards_number 0
_exptl_absorpt_coefficient_mu 4.467
_exptl_absorpt_correction_T_max 0.0949
_exptl_absorpt_correction_T_min 0.0557
_exptl_absorpt_correction_type multi-scan
_exptl_absorpt_process_details
;
SADABS-2014/5 (Bruker,2014/5) was used for absorption correction.
wR2(int) was 0.0911 before and 0.0786 after correction.
The Ratio of minimum to maximum transmission is 0.5869.
The \l/2 correction factor is 0.00150.
;
_exptl_crystal_colour yellow
_exptl_crystal_colour_primary yellow
_exptl_crystal_density_diffrn 1.632
_exptl_crystal_description block
_exptl_crystal_F_000 1466
_exptl_crystal_size_max 0.3
_exptl_crystal_size_mid 0.2
_exptl_crystal_size_min 0.1
_refine_diff_density_max 0.708
_refine_diff_density_min -0.764
_refine_diff_density_rms 0.101
_refine_ls_extinction_method none
_refine_ls_goodness_of_fit_ref 1.028
_refine_ls_hydrogen_treatment mixed
_refine_ls_matrix_type full
_refine_ls_number_parameters 884
_refine_ls_number_reflns 13937
_refine_ls_number_restraints 0
_refine_ls_restrained_S_all 1.028
_refine_ls_R_factor_all 0.0278
_refine_ls_R_factor_gt 0.0230
_refine_ls_shift/su_max 0.003
_refine_ls_shift/su_mean 0.000
_refine_ls_structure_factor_coef Fsqd
_refine_ls_weighting_details 'w=1/[\s^2^(Fo^2^)+(0.0210P)^2^+2.3392P] where P=(Fo^2^+2Fc^2^)/3'
_refine_ls_weighting_scheme calc
_refine_ls_wR_factor_gt 0.0561
_refine_ls_wR_factor_ref 0.0591
_reflns_Friedel_coverage 0.000
_reflns_number_gt 12401
_reflns_number_total 13937
_reflns_threshold_expression 'I > 2\s(I)'
_cod_data_source_file ja6b10232_si_002.cif
_cod_data_source_block 2b
_cod_original_cell_volume 3038.2(9)
_cod_original_formula_sum 'C30.25 H33.50 B9 Cl0.50 Ir N3'
_cod_database_code 4131149
_shelx_space_group_comment
;
The symmetry employed for this shelxl refinement is uniquely defined
by the following loop, which should always be used as a source of
symmetry information in preference to the above space-group names.
They are only intended as comments.
;
_olex2_refinement_description
;
1. Fixed Uiso
 At 1.2 times of:
  All C(H) groups, All C(H,H) groups
 At 1.5 times of:
  All C(H,H,H) groups
2. Others
 Fixed Sof: Cl1(0.5) C31(0.5) H31A(0.5) H31B(0.5) Cl2(0.5)
3.a Secondary CH2 refined with riding coordinates:
 C31(H31A,H31B)
3.b Aromatic/amide H refined with riding coordinates:
 C24A(H24A), C10(H10), C7A(H7A), C19(H19), C29A(H29A), C6A(H6A), C5A(H5A),
 C16(H16), C19A(H19A), C7(H7), C17(H17), C5(H5), C18(H18), C13A(H13A), C8(H8),
 C6(H6), C18A(H18A), C27A(H27A), C22(H22), C11A(H11A), C12A(H12A), C17A(H17A),
 C30A(H30A), C21A(H21A), C22A(H22A), C8A(H8A), C16A(H16A), C21(H21), C11(H11),
 C13(H13), C24(H24), C28A(H28A), C23(H23), C12(H12), C30(H30), C10A(H10A),
 C27(H27), C28(H28), C23A(H23A), C29(H29)
3.c Idealised Me refined as rotating group:
 C1(H1B,H1C,H1D), C1A(H1AA,H1AB,H1AC)
;
_shelx_shelxl_version_number 2014/7
_olex2_submission_original_sample_id KK-2-020
_olex2_submission_special_instructions 'No special instructions were received'

loop_
_space_group_symop_operation_xyz
'x, y, z'
'-x, -y, -z'

loop_
_atom_site_label
_atom_site_type_symbol
_atom_site_fract_x
_atom_site_fract_y
_atom_site_fract_z
_atom_site_U_iso_or_equiv
_atom_site_adp_type
_atom_site_occupancy
_atom_site_site_symmetry_order
_atom_site_calc_flag
_atom_site_refinement_flags_posn
_atom_site_refinement_flags_occupancy
_atom_site_disorder_assembly
_atom_site_disorder_group
Ir1 Ir 0.70113(2) 0.30680(2) 0.59837(2) 0.01530(3) Uani 1 1 d . . . .
Ir1A Ir 0.80001(2) 0.30225(2) 0.10568(2) 0.01472(3) Uani 1 1 d . . . .
N3 N 0.71976(19) 0.37071(16) 0.48691(12) 0.0208(5) Uani 1 1 d . . . .
N2 N 0.72677(17) 0.14884(16) 0.57700(11) 0.0157(4) Uani 1 1 d . . . .
N3A N 0.76290(18) 0.45498(17) 0.11147(12) 0.0192(5) Uani 1 1 d . . . .
N2A N 0.75929(17) 0.25447(16) 0.22586(12) 0.0163(4) Uani 1 1 d . . . .
N1 N 0.69238(17) 0.26202(17) 0.71219(12) 0.0175(4) Uani 1 1 d . . . .
N1A N 0.82518(16) 0.15410(16) 0.08799(12) 0.0157(4) Uani 1 1 d . . . .
C9 C 0.6756(2) 0.4476(2) 0.62564(15) 0.0190(5) Uani 1 1 d . . . .
C24A C 0.4867(2) 0.4337(2) 0.08335(15) 0.0266(6) Uani 1 1 d . . . .
H24A H 0.4531 0.5010 0.0845 0.032 Uiso 1 1 calc R . . .
C10 C 0.6709(2) 0.5457(2) 0.57801(16) 0.0221(6) Uani 1 1 d . . . .
H10 H 0.6783 0.5507 0.5258 0.027 Uiso 1 1 calc R . . .
C7A C 0.6250(2) 0.2341(2) 0.32932(14) 0.0188(5) Uani 1 1 d . . . .
H7A H 0.5525 0.2425 0.3472 0.023 Uiso 1 1 calc R . . .
C19 C 0.7018(2) 0.1628(2) 0.75076(15) 0.0202(5) Uani 1 1 d . . . .
H19 H 0.7179 0.1087 0.7239 0.024 Uiso 1 1 calc R . . .
C9A C 0.8440(2) 0.3326(2) -0.00484(14) 0.0190(5) Uani 1 1 d . . . .
C29A C 0.8026(3) 0.6232(2) 0.12223(17) 0.0293(7) Uani 1 1 d . . . .
H29A H 0.8528 0.6674 0.1287 0.035 Uiso 1 1 calc R . . .
C6A C 0.6993(2) 0.1887(2) 0.37745(14) 0.0192(5) Uani 1 1 d . . . .
H6A H 0.6790 0.1644 0.4289 0.023 Uiso 1 1 calc R . . .
C15A C 0.8594(2) 0.1437(2) 0.01737(14) 0.0183(5) Uani 1 1 d . . . .
C5A C 0.8038(2) 0.1796(2) 0.34862(14) 0.0200(5) Uani 1 1 d . . . .
H5A H 0.8562 0.1517 0.3811 0.024 Uiso 1 1 calc R . . .
C4A C 0.8334(2) 0.21058(19) 0.27290(14) 0.0168(5) Uani 1 1 d . . . .
C16 C 0.6603(2) 0.3175(2) 0.82751(15) 0.0238(6) Uani 1 1 d . . . .
H16 H 0.6475 0.3725 0.8537 0.029 Uiso 1 1 calc R . . .
C14A C 0.8734(2) 0.2431(2) -0.03498(14) 0.0189(5) Uani 1 1 d . . . .
C19A C 0.8091(2) 0.0684(2) 0.14132(14) 0.0193(5) Uani 1 1 d . . . .
H19A H 0.7849 0.0766 0.1904 0.023 Uiso 1 1 calc R . . .
C7 C 0.8446(2) 0.0186(2) 0.53013(14) 0.0203(5) Uani 1 1 d . . . .
H7 H 0.9133 -0.0018 0.5096 0.024 Uiso 1 1 calc R . . .
C2A C 1.0043(2) 0.08189(19) 0.26059(14) 0.0180(5) Uani 1 1 d . . . .
C17 C 0.6676(2) 0.2161(2) 0.86645(16) 0.0279(6) Uani 1 1 d . . . .
H17 H 0.6581 0.2005 0.9192 0.033 Uiso 1 1 calc R . . .
C5 C 0.6674(2) -0.0158(2) 0.57378(15) 0.0206(5) Uani 1 1 d . . . .
H5 H 0.6118 -0.0605 0.5827 0.025 Uiso 1 1 calc R . . .
C1 C 0.5412(2) -0.0549(2) 0.73120(16) 0.0242(6) Uani 1 1 d . . . .
H1B H 0.5460 -0.1031 0.6975 0.036 Uiso 1 1 calc GR . . .
H1C H 0.4998 -0.0836 0.7779 0.036 Uiso 1 1 calc GR . . .
H1D H 0.6122 -0.0449 0.7412 0.036 Uiso 1 1 calc GR . . .
C15 C 0.6715(2) 0.3404(2) 0.75020(15) 0.0191(5) Uani 1 1 d . . . .
C26A C 0.6608(2) 0.4921(2) 0.10139(14) 0.0218(6) Uani 1 1 d . . . .
C20A C 0.6477(2) 0.3157(2) 0.08625(14) 0.0189(5) Uani 1 1 d . . . .
C4 C 0.64880(19) 0.08286(19) 0.59127(14) 0.0159(5) Uani 1 1 d . . . .
C18 C 0.6891(2) 0.1366(2) 0.82687(15) 0.0255(6) Uani 1 1 d . . . .
H18 H 0.6949 0.0659 0.8522 0.031 Uiso 1 1 calc R . . .
C14 C 0.6636(2) 0.4447(2) 0.70262(15) 0.0200(5) Uani 1 1 d . . . .
C13A C 0.9123(2) 0.2501(2) -0.10931(15) 0.0230(6) Uani 1 1 d . . . .
H13A H 0.9340 0.1888 -0.1277 0.028 Uiso 1 1 calc R . . .
C3 C 0.54418(19) 0.12188(19) 0.62476(14) 0.0166(5) Uani 1 1 d . . . .
C3A C 0.94370(19) 0.19443(19) 0.23823(14) 0.0160(5) Uani 1 1 d . . . .
C8 C 0.8226(2) 0.1156(2) 0.54670(14) 0.0190(5) Uani 1 1 d . . . .
H8 H 0.8772 0.1615 0.5364 0.023 Uiso 1 1 calc R . . .
C2 C 0.4873(2) 0.0497(2) 0.69519(14) 0.0190(5) Uani 1 1 d . . . .
C6 C 0.7661(2) -0.0485(2) 0.54365(15) 0.0220(6) Uani 1 1 d . . . .
H6 H 0.7794 -0.1157 0.5325 0.026 Uiso 1 1 calc R . . .
C18A C 0.8260(2) -0.0307(2) 0.12810(15) 0.0234(6) Uani 1 1 d . . . .
H18A H 0.8148 -0.0897 0.1671 0.028 Uiso 1 1 calc R . . .
C20 C 0.8571(2) 0.3238(2) 0.58563(15) 0.0202(5) Uani 1 1 d . . . .
C27A C 0.6284(2) 0.5954(2) 0.10320(16) 0.0279(6) Uani 1 1 d . . . .
H27A H 0.5572 0.6206 0.0970 0.033 Uiso 1 1 calc R . . .
C22 C 1.0360(2) 0.3048(2) 0.6200(2) 0.0347(8) Uani 1 1 d . . . .
H22 H 1.0832 0.2846 0.6571 0.042 Uiso 1 1 calc R . . .
C11A C 0.8864(2) 0.4360(2) -0.12843(15) 0.0256(6) Uani 1 1 d . . . .
H11A H 0.8890 0.5024 -0.1608 0.031 Uiso 1 1 calc R . . .
C25A C 0.5953(2) 0.4143(2) 0.08911(14) 0.0215(5) Uani 1 1 d . . . .
C25 C 0.8974(2) 0.3638(2) 0.51175(16) 0.0244(6) Uani 1 1 d . . . .
C12A C 0.9193(2) 0.3471(2) -0.15633(15) 0.0268(6) Uani 1 1 d . . . .
H12A H 0.9462 0.3527 -0.2070 0.032 Uiso 1 1 calc R . . .
C17A C 0.8600(2) -0.0421(2) 0.05617(16) 0.0281(6) Uani 1 1 d . . . .
H17A H 0.8723 -0.1093 0.0451 0.034 Uiso 1 1 calc R . . .
C30A C 0.8319(2) 0.5199(2) 0.12095(15) 0.0233(6) Uani 1 1 d . . . .
H30A H 0.9030 0.4938 0.1269 0.028 Uiso 1 1 calc R . . .
C26 C 0.8204(2) 0.3926(2) 0.45794(15) 0.0245(6) Uani 1 1 d . . . .
C21A C 0.5871(2) 0.2387(2) 0.07643(15) 0.0239(6) Uani 1 1 d . . . .
H21A H 0.6204 0.1722 0.0726 0.029 Uiso 1 1 calc R . . .
C22A C 0.4790(2) 0.2580(3) 0.07228(16) 0.0297(7) Uani 1 1 d . . . .
H22A H 0.4392 0.2042 0.0668 0.036 Uiso 1 1 calc R . . .
C8A C 0.6578(2) 0.2667(2) 0.25552(15) 0.0190(5) Uani 1 1 d . . . .
H8A H 0.6066 0.2998 0.2233 0.023 Uiso 1 1 calc R . . .
C1A C 0.9517(2) -0.0071(2) 0.31396(15) 0.0219(6) Uani 1 1 d . . . .
H1AA H 0.9445 0.0054 0.3645 0.033 Uiso 1 1 calc GR . . .
H1AB H 0.9949 -0.0724 0.3123 0.033 Uiso 1 1 calc GR . . .
H1AC H 0.8817 -0.0117 0.2995 0.033 Uiso 1 1 calc GR . . .
C16A C 0.8757(2) 0.0456(2) 0.00059(15) 0.0250(6) Uani 1 1 d . . . .
H16A H 0.8976 0.0386 -0.0490 0.030 Uiso 1 1 calc R . . .
B2A B 1.0740(2) 0.1699(2) 0.11226(17) 0.0197(6) Uani 1 1 d . . . .
B7 B 0.4544(2) 0.1868(2) 0.56357(17) 0.0189(6) Uani 1 1 d . . . .
B1A B 1.0800(2) 0.0543(2) 0.18849(17) 0.0199(6) Uani 1 1 d . . . .
C21 C 0.9283(2) 0.2958(2) 0.63935(17) 0.0257(6) Uani 1 1 d . . . .
H21 H 0.9029 0.2703 0.6897 0.031 Uiso 1 1 calc R . . .
C11 C 0.6554(2) 0.6359(2) 0.60588(17) 0.0262(6) Uani 1 1 d . . . .
H11 H 0.6535 0.7017 0.5725 0.031 Uiso 1 1 calc R . . .
C13 C 0.6468(2) 0.5354(2) 0.73036(16) 0.0257(6) Uani 1 1 d . . . .
H13 H 0.6382 0.5314 0.7825 0.031 Uiso 1 1 calc R . . .
C24 C 1.0064(2) 0.3725(2) 0.49297(19) 0.0325(7) Uani 1 1 d . . . .
H24 H 1.0329 0.3987 0.4429 0.039 Uiso 1 1 calc R . . .
C28A C 0.6983(3) 0.6615(2) 0.11393(17) 0.0321(7) Uani 1 1 d . . . .
H28A H 0.6758 0.7317 0.1156 0.039 Uiso 1 1 calc R . . .
B3A B 0.9777(2) 0.2536(2) 0.15399(16) 0.0162(6) Uani 1 1 d . . . .
C23 C 1.0749(2) 0.3431(2) 0.5470(2) 0.0367(8) Uani 1 1 d . . . .
H23 H 1.1484 0.3491 0.5342 0.044 Uiso 1 1 calc R . . .
C12 C 0.6427(2) 0.6312(2) 0.68198(17) 0.0273(6) Uani 1 1 d . . . .
H12 H 0.6313 0.6932 0.7006 0.033 Uiso 1 1 calc R . . .
C30 C 0.6400(2) 0.4001(2) 0.44381(15) 0.0233(6) Uani 1 1 d . . . .
H30 H 0.5706 0.3846 0.4647 0.028 Uiso 1 1 calc R . . .
C10A C 0.8500(2) 0.4289(2) -0.05391(15) 0.0219(6) Uani 1 1 d . . . .
H10A H 0.8287 0.4906 -0.0360 0.026 Uiso 1 1 calc R . . .
B8A B 1.0428(2) 0.1785(2) 0.29794(17) 0.0189(6) Uani 1 1 d . . . .
B9 B 0.3302(2) 0.1542(2) 0.61170(17) 0.0207(6) Uani 1 1 d . . . .
C27 C 0.8393(3) 0.4427(2) 0.38327(17) 0.0330(7) Uani 1 1 d . . . .
H27 H 0.9092 0.4563 0.3624 0.040 Uiso 1 1 calc R . . .
C28 C 0.7570(3) 0.4724(2) 0.33982(16) 0.0343(7) Uani 1 1 d . . . .
H28 H 0.7698 0.5065 0.2892 0.041 Uiso 1 1 calc R . . .
B7A B 1.0287(2) 0.2926(2) 0.22791(17) 0.0188(6) Uani 1 1 d . . . .
B6 B 0.3823(2) 0.2713(2) 0.61664(17) 0.0198(6) Uani 1 1 d . . . .
B9A B 1.1547(2) 0.2237(2) 0.23803(18) 0.0217(6) Uani 1 1 d . . . .
B3 B 0.5180(2) 0.2448(2) 0.62264(16) 0.0180(6) Uani 1 1 d . . . .
C23A C 0.4286(2) 0.3555(3) 0.07609(17) 0.0316(7) Uani 1 1 d . . . .
H23A H 0.3546 0.3681 0.0737 0.038 Uiso 1 1 calc R . . .
B8 B 0.4371(2) 0.0579(2) 0.61184(17) 0.0201(6) Uani 1 1 d . . . .
C29 C 0.6553(3) 0.4518(2) 0.37080(16) 0.0302(7) Uani 1 1 d . . . .
H29 H 0.5973 0.4730 0.3422 0.036 Uiso 1 1 calc R . . .
B5 B 0.3189(2) 0.1938(3) 0.69951(17) 0.0224(6) Uani 1 1 d . . . .
B6A B 1.1118(2) 0.2727(2) 0.14827(17) 0.0193(6) Uani 1 1 d . . . .
B5A B 1.1800(2) 0.1443(2) 0.16944(17) 0.0204(6) Uani 1 1 d . . . .
B2 B 0.4317(2) 0.2590(2) 0.70342(17) 0.0203(6) Uani 1 1 d . . . .
B4 B 0.3538(2) 0.0628(3) 0.69275(18) 0.0225(6) Uani 1 1 d . . . .
B1 B 0.4217(2) 0.1213(3) 0.75021(18) 0.0228(6) Uani 1 1 d . . . .
B4A B 1.1359(2) 0.0909(2) 0.26270(17) 0.0205(6) Uani 1 1 d . . . .
Cl1 Cl 0.4078(3) 0.0230(3) -0.0160(2) 0.0537(11) Uani 0.5 1 d . P A -1
C31 C 0.5005(6) -0.0295(7) 0.0479(4) 0.049(2) Uani 0.5 1 d . P A -1
H31A H 0.4964 0.0148 0.0848 0.059 Uiso 0.5 1 calc R P A -1
H31B H 0.4815 -0.0995 0.0748 0.059 Uiso 0.5 1 calc R P A -1
Cl2 Cl 0.6288(3) -0.0393(4) 0.0068(2) 0.0522(10) Uani 0.5 1 d . P A -1
H9 H 0.262(2) 0.153(2) 0.5819(16) 0.019(7) Uiso 1 1 d . . . .
H5B H 0.244(2) 0.217(2) 0.7249(17) 0.027(8) Uiso 1 1 d . . . .
H1 H 0.411(2) 0.096(2) 0.8068(17) 0.026(8) Uiso 1 1 d . . . .
H4A H 1.176(2) 0.031(2) 0.3001(16) 0.023(8) Uiso 1 1 d . . . .
H7B H 0.474(2) 0.202(2) 0.5046(16) 0.021(7) Uiso 1 1 d . . . .
H9A H 1.217(2) 0.258(2) 0.2596(15) 0.020(7) Uiso 1 1 d . . . .
H6B H 0.348(2) 0.343(2) 0.5920(15) 0.015(7) Uiso 1 1 d . . . .
H2A H 0.422(2) 0.318(2) 0.7320(15) 0.016(7) Uiso 1 1 d . . . .
H5AA H 1.262(2) 0.124(2) 0.1447(16) 0.023(8) Uiso 1 1 d . . . .
H2B H 0.494(2) 0.196(2) 0.7338(17) 0.030(8) Uiso 1 1 d . . . .
H2AA H 1.015(2) 0.105(2) 0.1393(17) 0.034(9) Uiso 1 1 d . . . .
H8B H 0.447(2) -0.007(2) 0.5861(15) 0.016(7) Uiso 1 1 d . . . .
H4 H 0.309(2) 0.001(2) 0.7145(15) 0.018(7) Uiso 1 1 d . . . .
H3A H 0.926(3) 0.331(3) 0.121(2) 0.054(12) Uiso 1 1 d . . . .
H7AA H 0.998(2) 0.365(2) 0.2426(16) 0.024(8) Uiso 1 1 d . . . .
H2AB H 1.091(2) 0.170(2) 0.0533(17) 0.025(8) Uiso 1 1 d . . . .
H8AA H 1.027(2) 0.174(2) 0.3554(16) 0.018(7) Uiso 1 1 d . . . .
H6AA H 1.150(2) 0.332(2) 0.1081(18) 0.032(9) Uiso 1 1 d . . . .
H3 H 0.568(3) 0.314(3) 0.589(2) 0.060(12) Uiso 1 1 d . . . .
H1A H 1.098(2) -0.022(2) 0.1839(16) 0.024(8) Uiso 1 1 d . . . .

loop_
_atom_site_aniso_label
_atom_site_aniso_U_11
_atom_site_aniso_U_22
_atom_site_aniso_U_33
_atom_site_aniso_U_23
_atom_site_aniso_U_13
_atom_site_aniso_U_12
Ir1 0.01573(6) 0.01525(5) 0.01476(5) -0.00245(4) -0.00175(4) -0.00191(4)
Ir1A 0.01462(6) 0.01615(5) 0.01311(5) -0.00273(4) -0.00113(4) -0.00107(4)
N3 0.0297(13) 0.0134(10) 0.0190(11) -0.0023(9) -0.0022(9) -0.0032(9)
N2 0.0167(11) 0.0170(10) 0.0126(10) -0.0013(8) -0.0025(8) -0.0003(8)
N3A 0.0228(12) 0.0177(11) 0.0166(11) -0.0032(9) -0.0025(9) -0.0003(9)
N2A 0.0174(11) 0.0158(10) 0.0160(10) -0.0037(8) -0.0016(8) -0.0012(8)
N1 0.0148(11) 0.0209(11) 0.0167(11) -0.0030(9) -0.0043(8) -0.0005(9)
N1A 0.0143(10) 0.0175(10) 0.0155(10) -0.0036(8) -0.0020(8) -0.0020(8)
C9 0.0160(13) 0.0170(12) 0.0247(14) -0.0049(10) -0.0055(10) -0.0004(10)
C24A 0.0228(15) 0.0349(16) 0.0188(14) -0.0019(12) -0.0025(11) 0.0049(12)
C10 0.0229(14) 0.0210(13) 0.0233(14) -0.0030(11) -0.0076(11) -0.0030(11)
C7A 0.0167(13) 0.0205(13) 0.0194(13) -0.0060(10) 0.0004(10) -0.0009(10)
C19 0.0188(13) 0.0199(13) 0.0215(13) -0.0044(10) -0.0025(10) 0.0016(10)
C9A 0.0160(13) 0.0247(13) 0.0169(12) -0.0039(10) -0.0032(10) -0.0033(10)
C29A 0.0379(17) 0.0200(14) 0.0307(16) -0.0050(12) -0.0057(13) -0.0042(12)
C6A 0.0223(14) 0.0185(12) 0.0164(12) -0.0038(10) 0.0012(10) -0.0034(10)
C15A 0.0151(12) 0.0226(13) 0.0185(13) -0.0055(10) -0.0026(10) -0.0044(10)
C5A 0.0216(14) 0.0208(13) 0.0176(13) -0.0034(10) -0.0044(10) -0.0009(11)
C4A 0.0185(13) 0.0140(11) 0.0181(12) -0.0041(10) -0.0021(10) -0.0015(10)
C16 0.0187(13) 0.0307(15) 0.0232(14) -0.0102(12) -0.0031(11) 0.0039(11)
C14A 0.0171(13) 0.0222(13) 0.0176(13) -0.0027(10) -0.0029(10) -0.0049(10)
C19A 0.0187(13) 0.0221(13) 0.0176(13) -0.0047(10) -0.0006(10) -0.0033(10)
C7 0.0191(13) 0.0245(13) 0.0162(12) -0.0039(10) -0.0012(10) 0.0018(11)
C2A 0.0182(13) 0.0161(12) 0.0195(13) -0.0031(10) -0.0029(10) -0.0011(10)
C17 0.0257(15) 0.0380(17) 0.0174(13) -0.0035(12) -0.0015(11) 0.0026(13)
C5 0.0213(14) 0.0199(13) 0.0211(13) -0.0039(10) -0.0045(11) -0.0025(11)
C1 0.0236(14) 0.0221(13) 0.0251(14) 0.0010(11) -0.0037(11) -0.0043(11)
C15 0.0140(12) 0.0219(13) 0.0222(13) -0.0065(11) -0.0031(10) 0.0000(10)
C26A 0.0245(14) 0.0225(13) 0.0169(13) -0.0036(10) -0.0025(11) 0.0042(11)
C20A 0.0180(13) 0.0251(13) 0.0121(12) -0.0014(10) -0.0012(10) -0.0002(11)
C4 0.0145(12) 0.0178(12) 0.0143(12) -0.0014(9) -0.0031(9) 0.0010(10)
C18 0.0234(14) 0.0274(14) 0.0222(14) -0.0011(11) -0.0018(11) 0.0047(12)
C14 0.0156(13) 0.0200(13) 0.0254(14) -0.0046(11) -0.0063(10) -0.0020(10)
C13A 0.0230(14) 0.0278(14) 0.0200(13) -0.0077(11) -0.0014(11) -0.0059(11)
C3 0.0148(12) 0.0181(12) 0.0159(12) -0.0008(10) -0.0031(10) -0.0013(10)
C3A 0.0139(12) 0.0167(12) 0.0182(12) -0.0045(10) -0.0037(10) -0.0002(10)
C8 0.0162(13) 0.0235(13) 0.0163(12) -0.0020(10) -0.0009(10) -0.0028(10)
C2 0.0147(12) 0.0227(13) 0.0177(13) 0.0013(10) -0.0026(10) -0.0034(10)
C6 0.0247(14) 0.0221(13) 0.0207(13) -0.0082(11) -0.0058(11) 0.0026(11)
C18A 0.0295(15) 0.0178(13) 0.0225(14) -0.0032(11) -0.0009(11) -0.0043(11)
C20 0.0193(13) 0.0165(12) 0.0261(14) -0.0075(11) 0.0012(11) -0.0048(10)
C27A 0.0281(16) 0.0260(15) 0.0279(15) -0.0069(12) -0.0037(12) 0.0089(12)
C22 0.0232(16) 0.0263(16) 0.055(2) -0.0058(15) -0.0111(15) -0.0033(13)
C11A 0.0286(15) 0.0270(14) 0.0203(14) 0.0006(11) -0.0034(11) -0.0096(12)
C25A 0.0210(14) 0.0280(14) 0.0133(12) -0.0017(10) -0.0025(10) 0.0026(11)
C25 0.0233(14) 0.0178(13) 0.0311(15) -0.0043(11) 0.0032(12) -0.0055(11)
C12A 0.0295(16) 0.0343(16) 0.0181(13) -0.0068(12) 0.0017(11) -0.0115(13)
C17A 0.0385(17) 0.0206(14) 0.0265(15) -0.0100(12) 0.0004(13) -0.0027(12)
C30A 0.0239(14) 0.0236(14) 0.0232(14) -0.0051(11) -0.0045(11) -0.0028(11)
C26 0.0319(16) 0.0164(12) 0.0240(14) -0.0043(11) 0.0049(12) -0.0061(11)
C21A 0.0227(14) 0.0289(15) 0.0205(14) -0.0049(11) -0.0027(11) -0.0039(12)
C22A 0.0242(15) 0.0396(17) 0.0265(15) -0.0056(13) -0.0046(12) -0.0084(13)
C8A 0.0161(13) 0.0215(13) 0.0211(13) -0.0088(10) -0.0026(10) 0.0005(10)
C1A 0.0207(14) 0.0197(13) 0.0240(14) -0.0015(11) -0.0031(11) -0.0019(11)
C16A 0.0306(16) 0.0269(14) 0.0187(13) -0.0084(11) 0.0004(11) -0.0039(12)
B2A 0.0186(15) 0.0218(15) 0.0188(15) -0.0057(12) -0.0004(11) -0.0006(12)
B7 0.0196(15) 0.0192(14) 0.0175(14) -0.0021(11) -0.0052(11) -0.0001(12)
B1A 0.0176(15) 0.0209(15) 0.0222(15) -0.0071(12) -0.0028(12) 0.0003(12)
C21 0.0213(14) 0.0202(13) 0.0361(17) -0.0058(12) -0.0059(12) -0.0011(11)
C11 0.0237(15) 0.0182(13) 0.0375(17) -0.0035(12) -0.0112(12) -0.0005(11)
C13 0.0257(15) 0.0278(15) 0.0278(15) -0.0123(12) -0.0096(12) 0.0013(12)
C24 0.0269(16) 0.0242(15) 0.0415(18) -0.0025(13) 0.0094(13) -0.0048(12)
C28A 0.0431(19) 0.0214(14) 0.0298(16) -0.0047(12) -0.0042(14) 0.0051(13)
B3A 0.0161(14) 0.0171(13) 0.0148(13) -0.0028(11) -0.0016(11) 0.0010(11)
C23 0.0158(14) 0.0282(16) 0.063(2) -0.0061(15) 0.0049(14) -0.0073(12)
C12 0.0239(15) 0.0224(14) 0.0405(17) -0.0137(13) -0.0126(13) 0.0022(11)
C30 0.0342(16) 0.0162(12) 0.0204(13) -0.0040(10) -0.0045(12) -0.0039(11)
C10A 0.0252(14) 0.0220(13) 0.0185(13) -0.0036(10) -0.0022(11) -0.0041(11)
B8A 0.0181(14) 0.0211(14) 0.0189(15) -0.0055(12) -0.0047(11) -0.0023(12)
B9 0.0173(15) 0.0246(15) 0.0197(15) -0.0028(12) -0.0049(12) 0.0004(12)
C27 0.0467(19) 0.0235(14) 0.0270(16) -0.0076(12) 0.0116(14) -0.0086(13)
C28 0.062(2) 0.0213(14) 0.0177(14) -0.0001(11) -0.0002(14) -0.0060(14)
B7A 0.0174(14) 0.0190(14) 0.0218(15) -0.0059(12) -0.0029(11) -0.0042(11)
B6 0.0198(15) 0.0205(15) 0.0186(14) -0.0043(12) -0.0034(12) 0.0025(12)
B9A 0.0183(15) 0.0232(15) 0.0249(16) -0.0060(12) -0.0045(12) -0.0030(12)
B3 0.0152(14) 0.0217(14) 0.0168(14) -0.0037(11) -0.0004(11) -0.0026(11)
C23A 0.0184(14) 0.050(2) 0.0248(15) -0.0046(14) -0.0034(12) -0.0023(13)
B8 0.0188(15) 0.0211(15) 0.0214(15) -0.0022(12) -0.0060(12) -0.0055(12)
C29 0.054(2) 0.0154(13) 0.0231(15) -0.0038(11) -0.0122(14) -0.0015(13)
B5 0.0152(15) 0.0329(17) 0.0178(15) -0.0042(13) 0.0005(11) -0.0009(13)
B6A 0.0164(14) 0.0207(14) 0.0212(15) -0.0050(12) -0.0008(12) -0.0036(12)
B5A 0.0170(15) 0.0219(15) 0.0228(15) -0.0066(12) -0.0016(12) -0.0002(12)
B2 0.0177(15) 0.0251(15) 0.0179(14) -0.0059(12) -0.0005(11) 0.0002(12)
B4 0.0170(15) 0.0273(16) 0.0219(15) -0.0013(12) -0.0018(12) -0.0042(13)
B1 0.0193(15) 0.0271(16) 0.0206(15) -0.0029(12) -0.0007(12) -0.0017(12)
B4A 0.0144(14) 0.0252(15) 0.0231(15) -0.0073(12) -0.0037(12) -0.0004(12)
Cl1 0.076(3) 0.0397(12) 0.054(2) -0.0141(12) -0.040(2) 0.0044(18)
C31 0.025(4) 0.082(6) 0.032(4) 0.005(4) -0.003(3) -0.007(4)
Cl2 0.0509(19) 0.059(2) 0.0359(12) 0.0082(13) 0.0023(13) -0.0034(15)

loop_
_atom_type_symbol
_atom_type_description
_atom_type_scat_dispersion_real
_atom_type_scat_dispersion_imag
_atom_type_scat_source
C C 0.0033 0.0016 'International Tables Vol C Tables 4.2.6.8 and 6.1.1.4'
H H 0.0000 0.0000 'International Tables Vol C Tables 4.2.6.8 and 6.1.1.4'
B B 0.0013 0.0007 'International Tables Vol C Tables 4.2.6.8 and 6.1.1.4'
Cl Cl 0.1484 0.1585 'International Tables Vol C Tables 4.2.6.8 and 6.1.1.4'
Ir Ir -1.4442 7.9887 'International Tables Vol C Tables 4.2.6.8 and 6.1.1.4'
N N 0.0061 0.0033 'International Tables Vol C Tables 4.2.6.8 and 6.1.1.4'

loop_
_geom_angle_atom_site_label_1
_geom_angle_atom_site_label_2
_geom_angle_atom_site_label_3
_geom_angle
N3 Ir1 N2 91.41(8)
N3 Ir1 N1 171.38(8)
N3 Ir1 B3 105.00(9)
N3 Ir1 H3 85.9(13)
N2 Ir1 B3 76.82(9)
N2 Ir1 H3 92.3(13)
N1 Ir1 N2 95.86(8)
N1 Ir1 B3 81.25(9)
N1 Ir1 H3 98.4(13)
C9 Ir1 N3 92.58(10)
C9 Ir1 N2 176.01(9)
C9 Ir1 N1 80.18(10)
C9 Ir1 B3 101.89(10)
C9 Ir1 H3 87.8(13)
C20 Ir1 N3 80.65(10)
C20 Ir1 N2 92.34(9)
C20 Ir1 N1 94.40(10)
C20 Ir1 C9 88.55(10)
C20 Ir1 B3 167.74(10)
C20 Ir1 H3 165.9(13)
B3 Ir1 H3 24.4(13)
N3A Ir1A N2A 90.40(8)
N3A Ir1A B3A 105.72(9)
N3A Ir1A H3A 82.1(12)
N2A Ir1A B3A 77.06(9)
N2A Ir1A H3A 89.8(13)
N1A Ir1A N3A 172.26(8)
N1A Ir1A N2A 94.86(8)
N1A Ir1A B3A 81.04(9)
N1A Ir1A H3A 103.5(12)
C9A Ir1A N3A 94.84(10)
C9A Ir1A N2A 174.61(9)
C9A Ir1A N1A 80.05(10)
C9A Ir1A B3A 100.24(10)
C9A Ir1A H3A 89.7(13)
C20A Ir1A N3A 80.83(10)
C20A Ir1A N2A 92.08(9)
C20A Ir1A N1A 93.29(10)
C20A Ir1A C9A 90.00(10)
C20A Ir1A B3A 167.18(10)
C20A Ir1A H3A 162.9(12)
B3A Ir1A H3A 26.9(12)
C26 N3 Ir1 115.46(19)
C30 N3 Ir1 124.66(19)
C30 N3 C26 119.6(2)
C4 N2 Ir1 122.40(17)
C8 N2 Ir1 119.55(17)
C8 N2 C4 118.0(2)
C26A N3A Ir1A 115.54(18)
C30A N3A Ir1A 124.92(19)
C30A N3A C26A 119.5(2)
C4A N2A Ir1A 122.00(17)
C8A N2A Ir1A 120.03(17)
C8A N2A C4A 118.0(2)
C19 N1 Ir1 125.21(18)
C19 N1 C15 119.0(2)
C15 N1 Ir1 115.79(17)
C15A N1A Ir1A 116.73(17)
C19A N1A Ir1A 124.04(17)
C19A N1A C15A 119.2(2)
C10 C9 Ir1 128.2(2)
C10 C9 C14 117.2(2)
C14 C9 Ir1 114.64(19)
C25A C24A H24A 119.9
C23A C24A H24A 119.9
C23A C24A C25A 120.2(3)
C9 C10 H10 119.5
C11 C10 C9 121.1(3)
C11 C10 H10 119.5
C6A C7A H7A 120.6
C8A C7A H7A 120.6
C8A C7A C6A 118.8(2)
N1 C19 H19 118.5
N1 C19 C18 123.0(3)
C18 C19 H19 118.5
C14A C9A Ir1A 114.34(19)
C10A C9A Ir1A 128.7(2)
C10A C9A C14A 117.0(2)
C30A C29A H29A 120.5
C30A C29A C28A 119.0(3)
C28A C29A H29A 120.5
C7A C6A H6A 120.9
C5A C6A C7A 118.2(2)
C5A C6A H6A 120.9
N1A C15A C14A 113.5(2)
N1A C15A C16A 120.1(2)
C16A C15A C14A 126.4(2)
C6A C5A H5A 119.4
C6A C5A C4A 121.1(2)
C4A C5A H5A 119.4
N2A C4A C5A 120.1(2)
N2A C4A C3A 116.7(2)
C5A C4A C3A 123.2(2)
C17 C16 H16 119.7
C17 C16 C15 120.7(3)
C15 C16 H16 119.7
C9A C14A C15A 115.2(2)
C13A C14A C9A 121.8(2)
C13A C14A C15A 122.9(2)
N1A C19A H19A 118.5
N1A C19A C18A 123.1(2)
C18A C19A H19A 118.5
C8 C7 H7 120.4
C6 C7 H7 120.4
C6 C7 C8 119.3(2)
C3A C2A B1A 109.7(2)
C3A C2A B8A 63.65(16)
C3A C2A B4A 111.0(2)
C1A C2A C3A 121.8(2)
C1A C2A B1A 117.4(2)
C1A C2A B8A 117.4(2)
C1A C2A B4A 118.5(2)
B1A C2A B8A 115.9(2)
B1A C2A B4A 65.30(18)
B4A C2A B8A 61.01(17)
C16 C17 H17 120.6
C16 C17 C18 118.7(3)
C18 C17 H17 120.6
C4 C5 H5 119.8
C6 C5 H5 119.8
C6 C5 C4 120.4(2)
H1B C1 H1C 109.5
H1B C1 H1D 109.5
H1C C1 H1D 109.5
C2 C1 H1B 109.5
C2 C1 H1C 109.5
C2 C1 H1D 109.5
N1 C15 C16 120.0(2)
N1 C15 C14 114.2(2)
C16 C15 C14 125.8(2)
N3A C26A C27A 119.9(3)
N3A C26A C25A 113.8(2)
C27A C26A C25A 126.3(3)
C25A C20A Ir1A 114.0(2)
C21A C20A Ir1A 128.4(2)
C21A C20A C25A 117.3(2)
N2 C4 C5 120.5(2)
N2 C4 C3 116.7(2)
C5 C4 C3 122.8(2)
C19 C18 C17 118.6(3)
C19 C18 H18 120.7
C17 C18 H18 120.7
C9 C14 C15 115.2(2)
C13 C14 C9 121.6(3)
C13 C14 C15 123.2(3)
C14A C13A H13A 120.2
C12A C13A C14A 119.7(3)
C12A C13A H13A 120.2
C4 C3 C2 118.6(2)
C4 C3 B7 117.0(2)
C4 C3 B3 120.0(2)
C4 C3 B8 114.5(2)
C2 C3 B7 111.5(2)
C2 C3 B3 113.6(2)
C2 C3 B8 61.99(16)
B7 C3 B8 60.65(16)
B3 C3 B7 64.04(17)
B3 C3 B8 114.5(2)
C4A C3A C2A 117.7(2)
C4A C3A B3A 120.2(2)
C4A C3A B8A 115.8(2)
C4A C3A B7A 118.9(2)
C2A C3A B3A 113.4(2)
C2A C3A B8A 61.64(16)
C2A C3A B7A 111.27(19)
B3A C3A B8A 114.4(2)
B3A C3A B7A 63.98(17)
B7A C3A B8A 60.77(16)
N2 C8 C7 123.2(2)
N2 C8 H8 118.4
C7 C8 H8 118.4
C1 C2 C3 120.8(2)
C1 C2 B8 117.6(2)
C1 C2 B4 119.6(2)
C1 C2 B1 117.8(2)
C3 C2 B8 63.88(16)
C3 C2 B4 111.0(2)
C3 C2 B1 109.8(2)
B4 C2 B8 60.86(17)
B1 C2 B8 115.7(2)
B1 C2 B4 64.99(18)
C7 C6 C5 118.5(2)
C7 C6 H6 120.7
C5 C6 H6 120.7
C19A C18A H18A 121.0
C19A C18A C17A 118.1(3)
C17A C18A H18A 121.0
C25 C20 Ir1 113.9(2)
C21 C20 Ir1 128.2(2)
C21 C20 C25 117.9(3)
C26A C27A H27A 119.6
C28A C27A C26A 120.8(3)
C28A C27A H27A 119.6
C21 C22 H22 119.7
C23 C22 H22 119.7
C23 C22 C21 120.7(3)
C12A C11A H11A 119.6
C10A C11A H11A 119.6
C10A C11A C12A 120.9(3)
C24A C25A C26A 123.1(3)
C24A C25A C20A 121.2(3)
C20A C25A C26A 115.7(2)
C20 C25 C26 116.0(2)
C24 C25 C20 120.5(3)
C24 C25 C26 123.5(3)
C13A C12A C11A 119.3(3)
C13A C12A H12A 120.3
C11A C12A H12A 120.3
C18A C17A H17A 120.3
C16A C17A C18A 119.4(3)
C16A C17A H17A 120.3
N3A C30A C29A 122.1(3)
N3A C30A H30A 118.9
C29A C30A H30A 118.9
N3 C26 C25 114.0(2)
N3 C26 C27 119.4(3)
C27 C26 C25 126.6(3)
C20A C21A H21A 119.4
C22A C21A C20A 121.1(3)
C22A C21A H21A 119.4
C21A C22A H22A 119.7
C21A C22A C23A 120.6(3)
C23A C22A H22A 119.7
N2A C8A C7A 123.7(2)
N2A C8A H8A 118.1
C7A C8A H8A 118.1
C2A C1A H1AA 109.5
C2A C1A H1AB 109.5
C2A C1A H1AC 109.5
H1AA C1A H1AB 109.5
H1AA C1A H1AC 109.5
H1AB C1A H1AC 109.5
C15A C16A H16A 120.0
C17A C16A C15A 120.1(3)
C17A C16A H16A 120.0
B1A B2A H2AA 46.1(15)
B1A B2A H2AB 125.4(15)
B3A B2A B1A 100.7(2)
B3A B2A H2AA 84.2(15)
B3A B2A H2AB 127.0(15)
B6A B2A B1A 105.5(2)
B6A B2A B3A 58.85(16)
B6A B2A B5A 61.12(17)
B6A B2A H2AA 130.1(15)
B6A B2A H2AB 120.4(16)
B5A B2A B1A 59.20(17)
B5A B2A B3A 105.6(2)
B5A B2A H2AA 105.0(15)
B5A B2A H2AB 119.2(15)
H2AA B2A H2AB 108(2)
C3 B7 B9 103.7(2)
C3 B7 B6 100.8(2)
C3 B7 B3 54.58(15)
C3 B7 B8 60.04(16)
C3 B7 H7B 121.8(15)
B9 B7 B3 106.6(2)
B9 B7 H7B 126.3(15)
B6 B7 B9 60.35(17)
B6 B7 B3 59.10(17)
B6 B7 B8 107.9(2)
B6 B7 H7B 127.4(15)
B3 B7 H7B 122.0(15)
B8 B7 B9 59.98(17)
B8 B7 B3 106.1(2)
B8 B7 H7B 119.0(15)
C2A B1A B2A 107.8(2)
C2A B1A B5A 105.3(2)
C2A B1A B4A 59.30(16)
C2A B1A H2AA 94.7(14)
C2A B1A H1A 120.1(17)
B2A B1A H2AA 39.9(14)
B2A B1A H1A 127.3(17)
B5A B1A B2A 58.85(17)
B5A B1A B4A 58.71(17)
B5A B1A H2AA 98.5(14)
B5A B1A H1A 121.2(16)
B4A B1A B2A 107.0(2)
B4A B1A H2AA 132.8(14)
B4A B1A H1A 115.2(16)
H2AA B1A H1A 112(2)
C20 C21 H21 119.5
C22 C21 C20 120.9(3)
C22 C21 H21 119.5
C10 C11 H11 119.6
C10 C11 C12 120.8(3)
C12 C11 H11 119.6
C14 C13 H13 120.0
C12 C13 C14 119.9(3)
C12 C13 H13 120.0
C25 C24 H24 119.9
C23 C24 C25 120.3(3)
C23 C24 H24 119.9
C29A C28A H28A 120.6
C27A C28A C29A 118.7(3)
C27A C28A H28A 120.6
Ir1A B3A H3A 40.3(18)
C3A B3A Ir1A 100.95(16)
C3A B3A B2A 108.1(2)
C3A B3A B7A 61.63(16)
C3A B3A B6A 106.9(2)
C3A B3A H3A 123.1(18)
B2A B3A Ir1A 120.46(17)
B2A B3A H3A 126.6(18)
B7A B3A Ir1A 129.18(17)
B7A B3A B2A 110.3(2)
B7A B3A H3A 106.6(18)
B6A B3A Ir1A 150.20(18)
B6A B3A B2A 60.24(17)
B6A B3A B7A 59.75(17)
B6A B3A H3A 112.5(18)
C22 C23 H23 120.1
C24 C23 C22 119.7(3)
C24 C23 H23 120.1
C11 C12 H12 120.3
C13 C12 C11 119.5(3)
C13 C12 H12 120.3
N3 C30 H30 118.7
N3 C30 C29 122.6(3)
C29 C30 H30 118.7
C9A C10A H10A 119.4
C11A C10A C9A 121.2(3)
C11A C10A H10A 119.4
C2A B8A C3A 54.71(14)
C2A B8A B7A 104.5(2)
C2A B8A B9A 104.5(2)
C2A B8A B4A 59.12(16)
C2A B8A H8AA 118.6(15)
C3A B8A B7A 59.44(16)
C3A B8A B9A 103.6(2)
C3A B8A H8AA 123.2(15)
B7A B8A B9A 60.18(17)
B7A B8A H8AA 126.0(15)
B9A B8A H8AA 128.7(15)
B4A B8A C3A 102.5(2)
B4A B8A B7A 108.2(2)
B4A B8A B9A 59.74(17)
B4A B8A H8AA 120.8(15)
B7 B9 B6 59.57(17)
B7 B9 B5 107.9(2)
B7 B9 H9 121.3(15)
B6 B9 B5 60.41(17)
B6 B9 H9 123.0(15)
B8 B9 B7 59.84(17)
B8 B9 B6 107.2(2)
B8 B9 B5 107.2(2)
B8 B9 H9 120.9(15)
B5 B9 H9 123.0(15)
B4 B9 B7 107.4(2)
B4 B9 B6 107.8(2)
B4 B9 B8 59.30(17)
B4 B9 B5 59.85(18)
B4 B9 H9 121.8(15)
C26 C27 H27 119.8
C28 C27 C26 120.4(3)
C28 C27 H27 119.8
C27 C28 H28 120.4
C27 C28 C29 119.3(3)
C29 C28 H28 120.4
C3A B7A B3A 54.39(15)
C3A B7A B8A 59.80(16)
C3A B7A B9A 103.7(2)
C3A B7A B6A 100.81(19)
C3A B7A H7AA 119.2(16)
B3A B7A H7AA 119.3(16)
B8A B7A B3A 105.6(2)
B8A B7A B9A 59.94(17)
B8A B7A H7AA 120.2(16)
B9A B7A B3A 106.6(2)
B9A B7A H7AA 129.5(16)
B6A B7A B3A 59.15(16)
B6A B7A B8A 107.7(2)
B6A B7A B9A 60.46(17)
B6A B7A H7AA 128.1(16)
B7 B6 B9 60.09(17)
B7 B6 B5 108.4(2)
B7 B6 B2 111.9(2)
B7 B6 H6B 121.9(15)
B9 B6 B5 60.53(18)
B9 B6 H6B 121.1(15)
B3 B6 B7 61.07(17)
B3 B6 B9 107.9(2)
B3 B6 B5 105.9(2)
B3 B6 B2 60.74(17)
B3 B6 H6B 123.5(15)
B5 B6 H6B 121.1(15)
B2 B6 B9 110.5(2)
B2 B6 B5 59.71(17)
B2 B6 H6B 118.1(15)
B8A B9A B7A 59.88(17)
B8A B9A B6A 106.8(2)
B8A B9A B5A 106.8(2)
B8A B9A H9A 120.2(15)
B7A B9A B6A 59.35(17)
B7A B9A B5A 108.1(2)
B7A B9A H9A 119.7(14)
B6A B9A B5A 60.74(17)
B6A B9A H9A 123.1(15)
B5A B9A H9A 124.6(14)
B4A B9A B8A 59.26(17)
B4A B9A B7A 107.6(2)
B4A B9A B6A 107.8(2)
B4A B9A B5A 59.56(17)
B4A B9A H9A 122.6(14)
Ir1 B3 H3 37.0(19)
C3 B3 Ir1 101.09(16)
C3 B3 B7 61.38(16)
C3 B3 B6 106.6(2)
C3 B3 B2 108.2(2)
C3 B3 H3 127.4(19)
B7 B3 Ir1 127.07(17)
B7 B3 H3 112.3(19)
B6 B3 Ir1 149.35(19)
B6 B3 B7 59.83(17)
B6 B3 B2 60.24(17)
B6 B3 H3 112.9(19)
B2 B3 Ir1 122.42(17)
B2 B3 B7 110.5(2)
B2 B3 H3 120.9(19)
C24A C23A C22A 119.5(3)
C24A C23A H23A 120.2
C22A C23A H23A 120.2
C3 B8 B7 59.31(16)
C3 B8 B9 103.3(2)
C3 B8 H8B 122.5(15)
C2 B8 C3 54.13(14)
C2 B8 B7 104.0(2)
C2 B8 B9 104.3(2)
C2 B8 B4 59.04(17)
C2 B8 H8B 120.2(15)
B7 B8 B9 60.19(17)
B7 B8 H8B 124.0(15)
B9 B8 H8B 128.7(15)
B4 B8 C3 101.9(2)
B4 B8 B7 108.0(2)
B4 B8 B9 59.71(18)
B4 B8 H8B 123.2(15)
C30 C29 C28 118.7(3)
C30 C29 H29 120.6
C28 C29 H29 120.6
B9 B5 H5B 120.3(17)
B6 B5 B9 59.06(17)
B6 B5 H5B 122.8(17)
B2 B5 B9 109.0(2)
B2 B5 B6 59.31(17)
B2 B5 B1 62.50(18)
B2 B5 H5B 120.7(17)
B4 B5 B9 58.47(17)
B4 B5 B6 105.7(2)
B4 B5 B2 111.5(2)
B4 B5 B1 60.76(18)
B4 B5 H5B 121.1(17)
B1 B5 B9 107.0(2)
B1 B5 B6 106.6(2)
B1 B5 H5B 123.6(17)
B2A B6A B9A 110.3(2)
B2A B6A B5A 59.74(17)
B2A B6A H6AA 115.1(17)
B3A B6A B2A 60.91(17)
B3A B6A B7A 61.10(17)
B3A B6A B9A 107.9(2)
B3A B6A B5A 106.1(2)
B3A B6A H6AA 124.2(17)
B7A B6A B2A 112.0(2)
B7A B6A B9A 60.20(17)
B7A B6A B5A 108.3(2)
B7A B6A H6AA 125.4(17)
B9A B6A B5A 60.17(17)
B9A B6A H6AA 122.4(17)
B5A B6A H6AA 118.4(17)
B2A B5A B1A 61.95(17)
B2A B5A B9A 108.9(2)
B2A B5A B6A 59.14(17)
B2A B5A H5AA 119.5(15)
B1A B5A B9A 107.3(2)
B1A B5A B6A 106.1(2)
B1A B5A H5AA 122.2(15)
B9A B5A B6A 59.09(17)
B9A B5A H5AA 122.0(15)
B6A B5A H5AA 123.6(15)
B4A B5A B2A 111.4(2)
B4A B5A B1A 61.00(17)
B4A B5A B9A 58.80(17)
B4A B5A B6A 105.9(2)
B4A B5A H5AA 121.5(15)
B6 B2 B3 59.02(17)
B6 B2 B5 60.97(17)
B6 B2 B1 105.1(2)
B6 B2 H2A 122.6(15)
B6 B2 H2B 130.7(15)
B3 B2 B1 100.5(2)
B3 B2 H2A 129.5(15)
B3 B2 H2B 82.9(15)
B5 B2 B3 105.6(2)
B5 B2 B1 58.90(17)
B5 B2 H2A 118.1(15)
B5 B2 H2B 107.6(15)
B1 B2 H2A 122.7(15)
B1 B2 H2B 49.0(15)
H2A B2 H2B 105(2)
C2 B4 B9 106.0(2)
C2 B4 B8 60.11(17)
C2 B4 B5 103.3(2)
C2 B4 B1 55.67(16)
C2 B4 H4 120.9(16)
B9 B4 B5 61.68(18)
B9 B4 B1 109.0(2)
B9 B4 H4 123.8(16)
B8 B4 B9 60.99(18)
B8 B4 B5 110.0(2)
B8 B4 B1 107.3(2)
B8 B4 H4 117.7(16)
B5 B4 B1 59.98(18)
B5 B4 H4 126.2(16)
B1 B4 H4 122.0(16)
C2 B1 B5 105.6(2)
C2 B1 B2 107.6(2)
C2 B1 B4 59.34(17)
C2 B1 H1 122.4(17)
C2 B1 H2B 94.1(13)
B5 B1 B2 58.60(17)
B5 B1 B4 59.26(18)
B5 B1 H1 121.5(17)
B5 B1 H2B 98.4(13)
B2 B1 H1 123.9(17)
B2 B1 H2B 40.0(12)
B4 B1 B2 107.2(2)
B4 B1 H1 118.8(17)
B4 B1 H2B 132.7(13)
H1 B1 H2B 108(2)
C2A B4A B1A 55.40(16)
C2A B4A B8A 59.87(16)
C2A B4A B9A 106.0(2)
C2A B4A B5A 103.5(2)
C2A B4A H4A 117.1(16)
B1A B4A H4A 117.7(16)
B8A B4A B1A 106.8(2)
B8A B4A B9A 60.99(18)
B8A B4A B5A 109.8(2)
B8A B4A H4A 119.5(16)
B9A B4A B1A 109.0(2)
B9A B4A B5A 61.64(18)
B9A B4A H4A 128.7(16)
B5A B4A B1A 60.29(17)
B5A B4A H4A 126.8(16)
Cl1 C31 H31A 108.9
Cl1 C31 H31B 108.9
H31A C31 H31B 107.7
Cl2 C31 Cl1 113.5(5)
Cl2 C31 H31A 108.9
Cl2 C31 H31B 108.9

loop_
_geom_bond_atom_site_label_1
_geom_bond_atom_site_label_2
_geom_bond_distance
Ir1 N3 2.049(2)
Ir1 N2 2.196(2)
Ir1 N1 2.056(2)
Ir1 C9 2.020(3)
Ir1 C20 2.015(3)
Ir1 B3 2.525(3)
Ir1 H3 1.73(4)
Ir1A N3A 2.050(2)
Ir1A N2A 2.192(2)
Ir1A N1A 2.044(2)
Ir1A C9A 2.020(3)
Ir1A C20A 2.012(3)
Ir1A B3A 2.521(3)
Ir1A H3A 1.77(4)
N3 C26 1.369(4)
N3 C30 1.349(4)
N2 C4 1.361(3)
N2 C8 1.356(3)
N3A C26A 1.368(3)
N3A C30A 1.350(3)
N2A C4A 1.367(3)
N2A C8A 1.355(3)
N1 C19 1.351(3)
N1 C15 1.364(3)
N1A C15A 1.361(3)
N1A C19A 1.347(3)
C9 C10 1.401(4)
C9 C14 1.410(4)
C24A H24A 0.9500
C24A C25A 1.402(4)
C24A C23A 1.378(4)
C10 H10 0.9500
C10 C11 1.388(4)
C7A H7A 0.9500
C7A C6A 1.387(4)
C7A C8A 1.369(4)
C19 H19 0.9500
C19 C18 1.371(4)
C9A C14A 1.415(4)
C9A C10A 1.397(4)
C29A H29A 0.9500
C29A C30A 1.383(4)
C29A C28A 1.393(4)
C6A H6A 0.9500
C6A C5A 1.381(4)
C15A C14A 1.467(4)
C15A C16A 1.389(4)
C5A H5A 0.9500
C5A C4A 1.390(4)
C4A C3A 1.492(3)
C16 H16 0.9500
C16 C17 1.377(4)
C16 C15 1.392(4)
C14A C13A 1.393(4)
C19A H19A 0.9500
C19A C18A 1.377(4)
C7 H7 0.9500
C7 C8 1.378(4)
C7 C6 1.377(4)
C2A C3A 1.599(3)
C2A C1A 1.521(3)
C2A B1A 1.637(4)
C2A B8A 1.723(4)
C2A B4A 1.710(4)
C17 H17 0.9500
C17 C18 1.397(4)
C5 H5 0.9500
C5 C4 1.403(4)
C5 C6 1.384(4)
C1 H1B 0.9800
C1 H1C 0.9800
C1 H1D 0.9800
C1 C2 1.530(4)
C15 C14 1.467(4)
C26A C27A 1.392(4)
C26A C25A 1.469(4)
C20A C25A 1.411(4)
C20A C21A 1.402(4)
C4 C3 1.495(3)
C18 H18 0.9500
C14 C13 1.394(4)
C13A H13A 0.9500
C13A C12A 1.389(4)
C3 C2 1.585(3)
C3 B7 1.743(4)
C3 B3 1.618(4)
C3 B8 1.756(4)
C3A B3A 1.615(4)
C3A B8A 1.755(4)
C3A B7A 1.748(4)
C8 H8 0.9500
C2 B8 1.727(4)
C2 B4 1.708(4)
C2 B1 1.640(4)
C6 H6 0.9500
C18A H18A 0.9500
C18A C17A 1.386(4)
C20 C25 1.410(4)
C20 C21 1.399(4)
C27A H27A 0.9500
C27A C28A 1.378(4)
C22 H22 0.9500
C22 C21 1.394(4)
C22 C23 1.387(5)
C11A H11A 0.9500
C11A C12A 1.392(4)
C11A C10A 1.389(4)
C25 C26 1.455(4)
C25 C24 1.408(4)
C12A H12A 0.9500
C17A H17A 0.9500
C17A C16A 1.386(4)
C30A H30A 0.9500
C26 C27 1.401(4)
C21A H21A 0.9500
C21A C22A 1.392(4)
C22A H22A 0.9500
C22A C23A 1.392(5)
C8A H8A 0.9500
C1A H1AA 0.9800
C1A H1AB 0.9800
C1A H1AC 0.9800
C16A H16A 0.9500
B2A B1A 1.843(4)
B2A B3A 1.788(4)
B2A B6A 1.776(4)
B2A B5A 1.787(4)
B2A H2AA 1.19(3)
B2A H2AB 1.09(3)
B7 B9 1.773(4)
B7 B6 1.763(4)
B7 B3 1.785(4)
B7 B8 1.767(4)
B7 H7B 1.07(3)
B1A B5A 1.794(4)
B1A B4A 1.807(4)
B1A H2AA 1.33(3)
B1A H1A 1.03(3)
C21 H21 0.9500
C11 H11 0.9500
C11 C12 1.389(4)
C13 H13 0.9500
C13 C12 1.383(4)
C24 H24 0.9500
C24 C23 1.379(5)
C28A H28A 0.9500
B3A B7A 1.786(4)
B3A B6A 1.751(4)
B3A H3A 1.24(4)
C23 H23 0.9500
C12 H12 0.9500
C30 H30 0.9500
C30 C29 1.377(4)
C10A H10A 0.9500
B8A B7A 1.772(4)
B8A B9A 1.773(4)
B8A B4A 1.743(4)
B8A H8AA 1.05(3)
B9 B6 1.777(4)
B9 B8 1.769(4)
B9 B5 1.804(4)
B9 B4 1.747(4)
B9 H9 1.09(3)
C27 H27 0.9500
C27 C28 1.380(5)
C28 H28 0.9500
C28 C29 1.387(5)
B7A B9A 1.777(4)
B7A B6A 1.762(4)
B7A H7AA 1.08(3)
B6 B3 1.750(4)
B6 B5 1.802(4)
B6 B2 1.772(4)
B6 H6B 1.04(3)
B9A B6A 1.782(4)
B9A B5A 1.802(4)
B9A B4A 1.751(4)
B9A H9A 1.11(3)
B3 B2 1.781(4)
B3 H3 1.19(4)
C23A H23A 0.9500
B8 B4 1.740(4)
B8 H8B 1.06(3)
C29 H29 0.9500
B5 B2 1.780(4)
B5 B4 1.772(5)
B5 B1 1.785(4)
B5 H5B 1.06(3)
B6A B5A 1.812(4)
B6A H6AA 1.07(3)
B5A B4A 1.765(4)
B5A H5AA 1.12(3)
B2 B1 1.849(5)
B2 H2A 1.03(3)
B2 H2B 1.19(3)
B4 B1 1.799(5)
B4 H4 1.02(3)
B1 H1 1.03(3)
B1 H2B 1.40(3)
B4A H4A 1.07(3)
Cl1 C31 1.765(8)
C31 H31A 0.9900
C31 H31B 0.9900
C31 Cl2 1.728(7)

loop_
_geom_torsion_atom_site_label_1
_geom_torsion_atom_site_label_2
_geom_torsion_atom_site_label_3
_geom_torsion_atom_site_label_4
_geom_torsion
Ir1 N3 C26 C25 1.5(3)
Ir1 N3 C26 C27 -175.8(2)
Ir1 N3 C30 C29 173.6(2)
Ir1 N2 C4 C5 177.22(18)
Ir1 N2 C4 C3 -1.8(3)
Ir1 N2 C8 C7 -178.64(19)
Ir1 N1 C19 C18 -176.0(2)
Ir1 N1 C15 C16 177.68(19)
Ir1 N1 C15 C14 -2.6(3)
Ir1 C9 C10 C11 -178.2(2)
Ir1 C9 C14 C15 0.1(3)
Ir1 C9 C14 C13 179.2(2)
Ir1 C20 C25 C26 3.8(3)
Ir1 C20 C25 C24 -175.0(2)
Ir1 C20 C21 C22 174.5(2)
Ir1 B3 B2 B6 144.2(2)
Ir1 B3 B2 B5 -174.85(17)
Ir1 B3 B2 B1 -114.4(2)
Ir1A N3A C26A C27A -179.0(2)
Ir1A N3A C26A C25A 0.8(3)
Ir1A N3A C30A C29A 178.1(2)
Ir1A N2A C4A C5A -178.76(18)
Ir1A N2A C4A C3A -1.3(3)
Ir1A N2A C8A C7A 176.52(19)
Ir1A N1A C15A C14A 0.5(3)
Ir1A N1A C15A C16A -178.3(2)
Ir1A N1A C19A C18A 179.6(2)
Ir1A C9A C14A C15A 4.5(3)
Ir1A C9A C14A C13A -175.8(2)
Ir1A C9A C10A C11A 177.2(2)
Ir1A C20A C25A C24A -174.3(2)
Ir1A C20A C25A C26A 3.3(3)
Ir1A C20A C21A C22A 172.2(2)
Ir1A B3A B7A C3A 80.7(2)
Ir1A B3A B7A B8A 113.2(2)
Ir1A B3A B7A B9A 175.90(18)
Ir1A B3A B7A B6A -145.2(2)
Ir1A B3A B6A B2A -100.2(4)
Ir1A B3A B6A B7A 117.0(4)
Ir1A B3A B6A B9A 156.1(3)
Ir1A B3A B6A B5A -140.7(3)
N3 C26 C27 C28 1.8(4)
N3 C30 C29 C28 1.5(4)
N2 C4 C3 C2 -131.5(2)
N2 C4 C3 B7 90.2(3)
N2 C4 C3 B3 16.0(3)
N2 C4 C3 B8 158.3(2)
N3A C26A C27A C28A 1.0(4)
N3A C26A C25A C24A 174.9(2)
N3A C26A C25A C20A -2.7(3)
N2A C4A C3A C2A -129.7(2)
N2A C4A C3A B3A 15.9(3)
N2A C4A C3A B8A 160.3(2)
N2A C4A C3A B7A 90.9(3)
N1 C19 C18 C17 -1.3(4)
N1 C15 C14 C9 1.7(3)
N1 C15 C14 C13 -177.4(2)
N1A C15A C14A C9A -3.2(3)
N1A C15A C14A C13A 177.1(2)
N1A C15A C16A C17A -1.8(4)
N1A C19A C18A C17A -0.9(4)
C9 C10 C11 C12 -1.0(4)
C9 C14 C13 C12 -0.6(4)
C10 C9 C14 C15 -178.7(2)
C10 C9 C14 C13 0.4(4)
C10 C11 C12 C13 0.8(4)
C7A C6A C5A C4A -3.0(4)
C19 N1 C15 C16 0.0(4)
C19 N1 C15 C14 179.7(2)
C9A C14A C13A C12A -2.4(4)
C6A C7A C8A N2A 2.0(4)
C6A C5A C4A N2A 2.5(4)
C6A C5A C4A C3A -174.8(2)
C15A N1A C19A C18A 0.3(4)
C15A C14A C13A C12A 177.3(3)
C5A C4A C3A C2A 47.6(3)
C5A C4A C3A B3A -166.7(2)
C5A C4A C3A B8A -22.3(3)
C5A C4A C3A B7A -91.7(3)
C4A N2A C8A C7A -2.5(4)
C4A C3A B3A Ir1A -19.0(2)
C4A C3A B3A B2A -146.4(2)
C4A C3A B3A B7A 109.8(2)
C4A C3A B3A B6A 150.2(2)
C4A C3A B8A C2A 109.0(2)
C4A C3A B8A B7A -110.2(2)
C4A C3A B8A B9A -152.7(2)
C4A C3A B8A B4A 145.8(2)
C4A C3A B7A B3A -111.7(3)
C4A C3A B7A B8A 105.1(2)
C4A C3A B7A B9A 147.5(2)
C4A C3A B7A B6A -150.6(2)
C16 C17 C18 C19 -0.3(4)
C16 C15 C14 C9 -178.6(3)
C16 C15 C14 C13 2.3(4)
C14A C9A C10A C11A -2.0(4)
C14A C15A C16A C17A 179.5(3)
C14A C13A C12A C11A -0.5(4)
C19A N1A C15A C14A 179.9(2)
C19A N1A C15A C16A 1.1(4)
C19A C18A C17A C16A 0.1(4)
C2A C3A B3A Ir1A 127.96(17)
C2A C3A B3A B2A 0.6(3)
C2A C3A B3A B7A -103.2(2)
C2A C3A B3A B6A -62.9(3)
C2A C3A B8A B7A 140.8(2)
C2A C3A B8A B9A 98.3(2)
C2A C3A B8A B4A 36.81(19)
C2A C3A B7A B3A 106.5(2)
C2A C3A B7A B8A -36.7(2)
C2A C3A B7A B9A 5.7(3)
C2A C3A B7A B6A 67.7(2)
C2A B1A B5A B2A -101.9(2)
C2A B1A B5A B9A 0.7(3)
C2A B1A B5A B6A -61.3(3)
C2A B1A B5A B4A 38.2(2)
C2A B1A B4A B8A -32.4(2)
C2A B1A B4A B9A -96.8(2)
C2A B1A B4A B5A -136.0(2)
C2A B8A B7A C3A 32.22(17)
C2A B8A B7A B3A 1.8(3)
C2A B8A B7A B9A -98.6(2)
C2A B8A B7A B6A -60.2(2)
C2A B8A B9A B7A 98.6(2)
C2A B8A B9A B6A 60.9(2)
C2A B8A B9A B5A -2.9(3)
C2A B8A B9A B4A -40.12(19)
C2A B8A B4A B1A 30.62(19)
C2A B8A B4A B9A 133.4(2)
C2A B8A B4A B5A 94.4(2)
C17 C16 C15 N1 -1.5(4)
C17 C16 C15 C14 178.8(3)
C5 C4 C3 C2 49.5(3)
C5 C4 C3 B7 -88.8(3)
C5 C4 C3 B3 -163.0(2)
C5 C4 C3 B8 -20.7(3)
C1 C2 B8 C3 -112.8(2)
C1 C2 B8 B7 -146.8(2)
C1 C2 B8 B9 150.9(2)
C1 C2 B8 B4 110.3(3)
C1 C2 B4 B9 -148.7(2)
C1 C2 B4 B8 -107.0(3)
C1 C2 B4 B5 147.4(2)
C1 C2 B4 B1 109.0(3)
C1 C2 B1 B5 -150.3(2)
C1 C2 B1 B2 148.3(2)
C1 C2 B1 B4 -111.8(3)
C15 N1 C19 C18 1.4(4)
C15 C16 C17 C18 1.6(4)
C15 C14 C13 C12 178.4(3)
C26A N3A C30A C29A 1.2(4)
C26A C27A C28A C29A 0.6(4)
C20A C21A C22A C23A 1.5(4)
C4 N2 C8 C7 -0.3(4)
C4 C5 C6 C7 -1.1(4)
C4 C3 C2 C1 3.7(4)
C4 C3 C2 B8 -104.2(2)
C4 C3 C2 B4 -144.0(2)
C4 C3 C2 B1 146.1(2)
C4 C3 B7 B9 147.1(2)
C4 C3 B7 B6 -151.1(2)
C4 C3 B7 B3 -112.1(2)
C4 C3 B7 B8 104.4(2)
C4 C3 B3 Ir1 -18.8(3)
C4 C3 B3 B7 107.6(2)
C4 C3 B3 B6 148.1(2)
C4 C3 B3 B2 -148.5(2)
C4 C3 B8 C2 110.7(2)
C4 C3 B8 B7 -108.4(2)
C4 C3 B8 B9 -151.2(2)
C4 C3 B8 B4 147.5(2)
C14 C9 C10 C11 0.3(4)
C14 C13 C12 C11 0.0(4)
C3 C2 B8 B7 -34.00(19)
C3 C2 B8 B9 -96.3(2)
C3 C2 B8 B4 -136.9(2)
C3 C2 B4 B9 -0.5(3)
C3 C2 B4 B8 41.1(2)
C3 C2 B4 B5 -64.5(3)
C3 C2 B4 B1 -102.8(2)
C3 C2 B1 B5 66.1(3)
C3 C2 B1 B2 4.7(3)
C3 C2 B1 B4 104.6(2)
C3 B7 B9 B6 94.8(2)
C3 B7 B9 B8 -42.75(18)
C3 B7 B9 B5 57.1(2)
C3 B7 B9 B4 -6.0(3)
C3 B7 B6 B9 -99.7(2)
C3 B7 B6 B3 36.64(18)
C3 B7 B6 B5 -61.8(2)
C3 B7 B6 B2 2.2(3)
C3 B7 B3 Ir1 82.1(2)
C3 B7 B3 B6 -134.0(2)
C3 B7 B3 B2 -100.1(2)
C3 B7 B8 C2 31.80(17)
C3 B7 B8 B9 130.4(2)
C3 B7 B8 B4 93.3(2)
C3 B3 B2 B6 -99.2(2)
C3 B3 B2 B5 -58.2(3)
C3 B3 B2 B1 2.2(3)
C3 B8 B4 C2 -34.48(18)
C3 B8 B4 B9 98.6(2)
C3 B8 B4 B5 59.7(3)
C3 B8 B4 B1 -3.9(3)
C3A C2A B1A B2A 5.1(3)
C3A C2A B1A B5A 66.8(3)
C3A C2A B1A B4A 104.7(2)
C3A C2A B8A B7A -34.23(18)
C3A C2A B8A B9A -96.6(2)
C3A C2A B8A B4A -137.0(2)
C3A C2A B4A B1A -102.8(2)
C3A C2A B4A B8A 40.9(2)
C3A C2A B4A B9A -0.5(3)
C3A C2A B4A B5A -64.5(2)
C3A B3A B7A B8A 32.54(19)
C3A B3A B7A B9A 95.2(2)
C3A B3A B7A B6A 134.1(2)
C3A B3A B6A B2A 101.6(2)
C3A B3A B6A B7A -41.28(19)
C3A B3A B6A B9A -2.1(3)
C3A B3A B6A B5A 61.1(2)
C3A B8A B7A B3A -30.40(18)
C3A B8A B7A B9A -130.8(2)
C3A B8A B7A B6A -92.4(2)
C3A B8A B9A B7A 42.09(18)
C3A B8A B9A B6A 4.4(3)
C3A B8A B9A B5A -59.4(2)
C3A B8A B9A B4A -96.7(2)
C3A B8A B4A C2A -34.74(17)
C3A B8A B4A B1A -4.1(3)
C3A B8A B4A B9A 98.6(2)
C3A B8A B4A B5A 59.7(2)
C3A B7A B9A B8A -42.30(18)
C3A B7A B9A B6A 94.8(2)
C3A B7A B9A B5A 57.1(3)
C3A B7A B9A B4A -5.8(3)
C3A B7A B6A B2A 1.7(3)
C3A B7A B6A B3A 36.44(17)
C3A B7A B6A B9A -99.8(2)
C3A B7A B6A B5A -62.2(2)
C8 N2 C4 C5 -1.0(4)
C8 N2 C4 C3 179.9(2)
C8 C7 C6 C5 -0.2(4)
C2 C3 B7 B9 5.9(3)
C2 C3 B7 B6 67.8(2)
C2 C3 B7 B3 106.7(2)
C2 C3 B7 B8 -36.8(2)
C2 C3 B3 Ir1 130.21(17)
C2 C3 B3 B7 -103.4(2)
C2 C3 B3 B6 -63.0(3)
C2 C3 B3 B2 0.5(3)
C2 C3 B8 B7 140.9(2)
C2 C3 B8 B9 98.1(2)
C2 C3 B8 B4 36.81(19)
C2 B8 B4 B9 133.1(2)
C2 B8 B4 B5 94.2(2)
C2 B8 B4 B1 30.61(19)
C2 B4 B1 B5 135.8(2)
C2 B4 B1 B2 100.7(2)
C6 C7 C8 N2 1.0(4)
C6 C5 C4 N2 1.8(4)
C6 C5 C4 C3 -179.2(2)
C18A C17A C16A C15A 1.2(5)
C20 C25 C26 N3 -3.5(3)
C20 C25 C26 C27 173.6(3)
C20 C25 C24 C23 -0.9(4)
C27A C26A C25A C24A -5.3(4)
C27A C26A C25A C20A 177.1(3)
C25A C24A C23A C22A -1.9(4)
C25A C26A C27A C28A -178.8(3)
C25A C20A C21A C22A -2.2(4)
C25 C20 C21 C22 -1.6(4)
C25 C26 C27 C28 -175.1(3)
C25 C24 C23 C22 0.1(5)
C12A C11A C10A C9A -0.7(4)
C30A N3A C26A C27A -1.9(4)
C30A N3A C26A C25A 177.9(2)
C30A C29A C28A C27A -1.3(4)
C26 N3 C30 C29 0.2(4)
C26 C25 C24 C23 -179.6(3)
C26 C27 C28 C29 -0.2(4)
C21A C20A C25A C24A 0.8(4)
C21A C20A C25A C26A 178.5(2)
C21A C22A C23A C24A 0.6(4)
C8A N2A C4A C5A 0.3(3)
C8A N2A C4A C3A 177.7(2)
C8A C7A C6A C5A 0.8(4)
C1A C2A C3A C4A 1.3(3)
C1A C2A C3A B3A -146.5(2)
C1A C2A C3A B8A 107.3(3)
C1A C2A C3A B7A 143.6(2)
C1A C2A B1A B2A 149.7(2)
C1A C2A B1A B5A -148.6(2)
C1A C2A B1A B4A -110.7(3)
C1A C2A B8A C3A -113.9(2)
C1A C2A B8A B7A -148.1(2)
C1A C2A B8A B9A 149.5(2)
C1A C2A B8A B4A 109.1(2)
C1A C2A B4A B1A 109.0(3)
C1A C2A B4A B8A -107.3(3)
C1A C2A B4A B9A -148.7(2)
C1A C2A B4A B5A 147.3(2)
C16A C15A C14A C9A 175.5(3)
C16A C15A C14A C13A -4.2(4)
B2A B1A B5A B9A 102.6(2)
B2A B1A B5A B6A 40.63(19)
B2A B1A B5A B4A 140.1(2)
B2A B1A B4A C2A 101.0(2)
B2A B1A B4A B8A 68.7(3)
B2A B1A B4A B9A 4.2(3)
B2A B1A B4A B5A -35.02(19)
B2A B3A B7A C3A -100.2(2)
B2A B3A B7A B8A -67.6(2)
B2A B3A B7A B9A -4.9(3)
B2A B3A B7A B6A 34.0(2)
B2A B3A B6A B7A -142.8(2)
B2A B3A B6A B9A -103.7(2)
B2A B3A B6A B5A -40.49(19)
B2A B6A B5A B1A -42.0(2)
B2A B6A B5A B9A -142.8(2)
B2A B6A B5A B4A -105.8(2)
B2A B5A B4A C2A 1.4(3)
B2A B5A B4A B1A 37.4(2)
B2A B5A B4A B8A -61.1(3)
B2A B5A B4A B9A -99.7(2)
B7 C3 C2 C1 144.2(2)
B7 C3 C2 B8 36.2(2)
B7 C3 C2 B4 -3.5(3)
B7 C3 C2 B1 -73.5(3)
B7 C3 B3 Ir1 -126.36(17)
B7 C3 B3 B6 40.47(19)
B7 C3 B3 B2 103.9(2)
B7 C3 B8 C2 -140.9(2)
B7 C3 B8 B9 -42.75(19)
B7 C3 B8 B4 -104.1(2)
B7 B9 B6 B3 -39.4(2)
B7 B9 B6 B5 -138.0(2)
B7 B9 B6 B2 -104.1(2)
B7 B9 B8 C3 42.28(18)
B7 B9 B8 C2 98.1(2)
B7 B9 B8 B4 138.4(2)
B7 B9 B5 B6 37.3(2)
B7 B9 B5 B2 4.0(3)
B7 B9 B5 B4 -100.2(2)
B7 B9 B5 B1 -62.1(3)
B7 B9 B4 C2 4.2(3)
B7 B9 B4 B8 -37.0(2)
B7 B9 B4 B5 100.9(2)
B7 B9 B4 B1 62.8(3)
B7 B6 B3 Ir1 112.7(4)
B7 B6 B3 C3 -41.2(2)
B7 B6 B3 B2 -143.0(2)
B7 B6 B5 B9 -37.7(2)
B7 B6 B5 B2 105.1(2)
B7 B6 B5 B4 -0.9(3)
B7 B6 B5 B1 62.6(3)
B7 B6 B2 B3 34.6(2)
B7 B6 B2 B5 -99.1(2)
B7 B6 B2 B1 -58.7(3)
B7 B3 B2 B6 -33.8(2)
B7 B3 B2 B5 7.2(3)
B7 B3 B2 B1 67.6(2)
B7 B8 B4 C2 -95.8(2)
B7 B8 B4 B9 37.3(2)
B7 B8 B4 B5 -1.6(3)
B7 B8 B4 B1 -65.2(3)
B1A C2A C3A C4A 144.1(2)
B1A C2A C3A B3A -3.8(3)
B1A C2A C3A B8A -109.9(2)
B1A C2A C3A B7A -73.6(2)
B1A C2A B8A C3A 100.3(2)
B1A C2A B8A B7A 66.0(3)
B1A C2A B8A B9A 3.7(3)
B1A C2A B8A B4A -36.8(2)
B1A C2A B4A B8A 143.7(2)
B1A C2A B4A B9A 102.3(2)
B1A C2A B4A B5A 38.3(2)
B1A B2A B3A Ir1A -112.77(19)
B1A B2A B3A C3A 2.3(3)
B1A B2A B3A B7A 68.0(2)
B1A B2A B3A B6A 101.8(2)
B1A B2A B6A B3A -93.2(2)
B1A B2A B6A B7A -58.5(3)
B1A B2A B6A B9A 6.5(3)
B1A B2A B6A B5A 40.52(19)
B1A B2A B5A B9A -100.0(2)
B1A B2A B5A B6A -133.2(2)
B1A B2A B5A B4A -37.0(2)
B1A B5A B4A C2A -35.99(18)
B1A B5A B4A B8A -98.5(2)
B1A B5A B4A B9A -137.1(2)
C21 C20 C25 C26 -179.5(2)
C21 C20 C25 C24 1.6(4)
C21 C22 C23 C24 0.0(5)
C24 C25 C26 N3 175.3(3)
C24 C25 C26 C27 -7.6(4)
C28A C29A C30A N3A 0.4(4)
B3A C3A B8A C2A -104.5(2)
B3A C3A B8A B7A 36.3(2)
B3A C3A B8A B9A -6.2(3)
B3A C3A B8A B4A -67.7(3)
B3A C3A B7A B8A -143.2(2)
B3A C3A B7A B9A -100.8(2)
B3A C3A B7A B6A -38.84(19)
B3A B2A B1A C2A -4.5(3)
B3A B2A B1A B5A -101.9(2)
B3A B2A B1A B4A -66.9(2)
B3A B2A B6A B7A 34.8(2)
B3A B2A B6A B9A 99.8(2)
B3A B2A B6A B5A 133.8(2)
B3A B2A B5A B1A 93.3(2)
B3A B2A B5A B9A -6.7(3)
B3A B2A B5A B6A -39.92(19)
B3A B2A B5A B4A 56.3(3)
B3A B7A B9A B8A -98.8(2)
B3A B7A B9A B6A 38.34(19)
B3A B7A B9A B5A 0.6(3)
B3A B7A B9A B4A -62.3(3)
B3A B7A B6A B2A -34.7(2)
B3A B7A B6A B9A -136.2(2)
B3A B7A B6A B5A -98.7(2)
B3A B6A B5A B2A 41.06(19)
B3A B6A B5A B1A -1.0(3)
B3A B6A B5A B9A -101.8(2)
B3A B6A B5A B4A -64.7(2)
C23 C22 C21 C20 0.8(5)
C30 N3 C26 C25 175.5(2)
C30 N3 C26 C27 -1.8(4)
C10A C9A C14A C15A -176.1(2)
C10A C9A C14A C13A 3.6(4)
C10A C11A C12A C13A 2.0(4)
B8A C2A C3A C4A -106.0(2)
B8A C2A C3A B3A 106.2(2)
B8A C2A C3A B7A 36.3(2)
B8A C2A B1A B2A -64.4(3)
B8A C2A B1A B5A -2.8(3)
B8A C2A B1A B4A 35.2(2)
B8A C2A B4A B1A -143.7(2)
B8A C2A B4A B9A -41.4(2)
B8A C2A B4A B5A -105.3(2)
B8A C3A B3A Ir1A -163.88(16)
B8A C3A B3A B2A 68.8(3)
B8A C3A B3A B7A -35.1(2)
B8A C3A B3A B6A 5.3(3)
B8A C3A B7A B3A 143.2(2)
B8A C3A B7A B9A 42.38(19)
B8A C3A B7A B6A 104.3(2)
B8A B7A B9A B6A 137.1(2)
B8A B7A B9A B5A 99.4(2)
B8A B7A B9A B4A 36.5(2)
B8A B7A B6A B2A 63.3(3)
B8A B7A B6A B3A 98.0(2)
B8A B7A B6A B9A -38.2(2)
B8A B7A B6A B5A -0.7(3)
B8A B9A B6A B2A -66.4(3)
B8A B9A B6A B3A -1.6(3)
B8A B9A B6A B7A 38.0(2)
B8A B9A B6A B5A -100.2(2)
B8A B9A B5A B2A 66.9(3)
B8A B9A B5A B1A 1.4(3)
B8A B9A B5A B6A 100.2(2)
B8A B9A B5A B4A -37.1(2)
B8A B9A B4A C2A 40.85(19)
B8A B9A B4A B1A 99.1(2)
B8A B9A B4A B5A 137.8(2)
B9 B7 B6 B3 136.3(2)
B9 B7 B6 B5 37.9(2)
B9 B7 B6 B2 101.8(2)
B9 B7 B3 Ir1 177.32(17)
B9 B7 B3 C3 95.2(2)
B9 B7 B3 B6 -38.8(2)
B9 B7 B3 B2 -4.9(3)
B9 B7 B8 C3 -130.4(2)
B9 B7 B8 C2 -98.6(2)
B9 B7 B8 B4 -37.1(2)
B9 B6 B3 Ir1 151.7(3)
B9 B6 B3 C3 -2.2(3)
B9 B6 B3 B7 39.0(2)
B9 B6 B3 B2 -104.0(2)
B9 B6 B5 B2 142.8(2)
B9 B6 B5 B4 36.7(2)
B9 B6 B5 B1 100.3(2)
B9 B6 B2 B3 99.6(2)
B9 B6 B2 B5 -34.2(2)
B9 B6 B2 B1 6.2(3)
B9 B8 B4 C2 -133.1(2)
B9 B8 B4 B5 -38.9(2)
B9 B8 B4 B1 -102.5(2)
B9 B5 B2 B6 33.2(2)
B9 B5 B2 B3 -6.8(3)
B9 B5 B2 B1 -99.8(2)
B9 B5 B4 C2 101.2(2)
B9 B5 B4 B8 38.6(2)
B9 B5 B4 B1 137.5(2)
B9 B5 B1 C2 1.5(3)
B9 B5 B1 B2 102.9(2)
B9 B5 B1 B4 -37.0(2)
B9 B4 B1 C2 -96.8(2)
B9 B4 B1 B5 38.9(2)
B9 B4 B1 B2 3.8(3)
C27 C28 C29 C30 -1.4(4)
B7A C3A B3A Ir1A -128.82(17)
B7A C3A B3A B2A 103.8(2)
B7A C3A B3A B6A 40.37(19)
B7A C3A B8A C2A -140.8(2)
B7A C3A B8A B9A -42.48(19)
B7A C3A B8A B4A -104.0(2)
B7A B3A B6A B2A 142.8(2)
B7A B3A B6A B9A 39.2(2)
B7A B3A B6A B5A 102.4(2)
B7A B8A B9A B6A -37.7(2)
B7A B8A B9A B5A -101.5(2)
B7A B8A B9A B4A -138.7(2)
B7A B8A B4A C2A -96.4(2)
B7A B8A B4A B1A -65.7(3)
B7A B8A B4A B9A 37.0(2)
B7A B8A B4A B5A -1.9(3)
B7A B9A B6A B2A -104.4(2)
B7A B9A B6A B3A -39.57(19)
B7A B9A B6A B5A -138.2(2)
B7A B9A B5A B2A 3.9(3)
B7A B9A B5A B1A -61.7(3)
B7A B9A B5A B6A 37.1(2)
B7A B9A B5A B4A -100.2(2)
B7A B9A B4A C2A 4.1(3)
B7A B9A B4A B1A 62.4(3)
B7A B9A B4A B8A -36.8(2)
B7A B9A B4A B5A 101.0(2)
B7A B6A B5A B2A 105.3(2)
B7A B6A B5A B1A 63.3(3)
B7A B6A B5A B9A -37.5(2)
B7A B6A B5A B4A -0.4(3)
B6 B7 B9 B8 -137.6(2)
B6 B7 B9 B5 -37.7(2)
B6 B7 B9 B4 -100.8(2)
B6 B7 B3 Ir1 -143.9(2)
B6 B7 B3 C3 134.0(2)
B6 B7 B3 B2 33.9(2)
B6 B7 B8 C3 -92.4(2)
B6 B7 B8 C2 -60.6(3)
B6 B7 B8 B9 38.0(2)
B6 B7 B8 B4 1.0(3)
B6 B9 B8 C3 4.8(3)
B6 B9 B8 C2 60.6(2)
B6 B9 B8 B7 -37.5(2)
B6 B9 B8 B4 100.9(2)
B6 B9 B5 B2 -33.3(2)
B6 B9 B5 B4 -137.5(2)
B6 B9 B5 B1 -99.4(2)
B6 B9 B4 C2 -58.6(3)
B6 B9 B4 B8 -99.8(2)
B6 B9 B4 B5 38.1(2)
B6 B9 B4 B1 -0.1(3)
B6 B3 B2 B5 41.0(2)
B6 B3 B2 B1 101.4(2)
B6 B5 B2 B3 -40.0(2)
B6 B5 B2 B1 -133.1(2)
B6 B5 B4 C2 64.2(2)
B6 B5 B4 B9 -37.0(2)
B6 B5 B4 B8 1.5(3)
B6 B5 B4 B1 100.5(2)
B6 B5 B1 C2 -60.5(3)
B6 B5 B1 B2 41.0(2)
B6 B5 B1 B4 -99.0(2)
B6 B2 B1 C2 56.4(3)
B6 B2 B1 B5 -41.4(2)
B6 B2 B1 B4 -6.1(3)
B9A B8A B7A C3A 130.8(2)
B9A B8A B7A B3A 100.4(2)
B9A B8A B7A B6A 38.5(2)
B9A B8A B4A C2A -133.4(2)
B9A B8A B4A B1A -102.8(2)
B9A B8A B4A B5A -39.0(2)
B9A B7A B6A B2A 101.5(2)
B9A B7A B6A B3A 136.2(2)
B9A B7A B6A B5A 37.5(2)
B9A B6A B5A B2A 142.8(2)
B9A B6A B5A B1A 100.8(2)
B9A B6A B5A B4A 37.1(2)
B9A B5A B4A C2A 101.1(2)
B9A B5A B4A B1A 137.1(2)
B9A B5A B4A B8A 38.7(2)
B3 C3 C2 C1 -145.7(2)
B3 C3 C2 B8 106.3(2)
B3 C3 C2 B4 66.6(3)
B3 C3 C2 B1 -3.4(3)
B3 C3 B7 B9 -100.8(2)
B3 C3 B7 B6 -38.93(19)
B3 C3 B7 B8 -143.5(2)
B3 C3 B8 C2 -104.9(2)
B3 C3 B8 B7 36.0(2)
B3 C3 B8 B9 -6.7(3)
B3 C3 B8 B4 -68.1(3)
B3 B7 B9 B6 38.2(2)
B3 B7 B9 B8 -99.4(2)
B3 B7 B9 B5 0.5(3)
B3 B7 B9 B4 -62.6(3)
B3 B7 B6 B9 -136.3(2)
B3 B7 B6 B5 -98.4(2)
B3 B7 B6 B2 -34.5(2)
B3 B7 B8 C3 -30.31(18)
B3 B7 B8 C2 1.5(3)
B3 B7 B8 B9 100.1(2)
B3 B7 B8 B4 63.0(3)
B3 B6 B5 B9 -101.9(2)
B3 B6 B5 B2 40.9(2)
B3 B6 B5 B4 -65.1(3)
B3 B6 B5 B1 -1.6(3)
B3 B6 B2 B5 -133.8(2)
B3 B6 B2 B1 -93.4(2)
B3 B2 B1 C2 -4.1(3)
B3 B2 B1 B5 -102.0(2)
B3 B2 B1 B4 -66.6(2)
C23A C24A C25A C26A -176.3(3)
C23A C24A C25A C20A 1.2(4)
B8 C3 C2 C1 108.0(3)
B8 C3 C2 B4 -39.8(2)
B8 C3 C2 B1 -109.7(2)
B8 C3 B7 B9 42.72(19)
B8 C3 B7 B6 104.6(2)
B8 C3 B7 B3 143.5(2)
B8 C3 B3 Ir1 -161.11(16)
B8 C3 B3 B7 -34.8(2)
B8 C3 B3 B6 5.7(3)
B8 C3 B3 B2 69.2(3)
B8 C2 B4 B9 -41.6(2)
B8 C2 B4 B5 -105.6(2)
B8 C2 B4 B1 -143.9(2)
B8 C2 B1 B5 -3.7(3)
B8 C2 B1 B2 -65.1(3)
B8 C2 B1 B4 34.8(2)
B8 B7 B9 B6 137.6(2)
B8 B7 B9 B5 99.9(2)
B8 B7 B9 B4 36.8(2)
B8 B7 B6 B9 -37.9(2)
B8 B7 B6 B3 98.4(2)
B8 B7 B6 B5 0.0(3)
B8 B7 B6 B2 64.0(3)
B8 B7 B3 Ir1 114.5(2)
B8 B7 B3 C3 32.45(19)
B8 B7 B3 B6 -101.6(2)
B8 B7 B3 B2 -67.6(3)
B8 B9 B6 B7 37.6(2)
B8 B9 B6 B3 -1.8(3)
B8 B9 B6 B5 -100.4(2)
B8 B9 B6 B2 -66.5(3)
B8 B9 B5 B6 100.4(2)
B8 B9 B5 B2 67.0(3)
B8 B9 B5 B4 -37.1(2)
B8 B9 B5 B1 1.0(3)
B8 B9 B4 C2 41.2(2)
B8 B9 B4 B5 137.9(2)
B8 B9 B4 B1 99.8(2)
B8 B4 B1 C2 -32.3(2)
B8 B4 B1 B5 103.5(2)
B8 B4 B1 B2 68.4(3)
B5 B9 B6 B7 138.0(2)
B5 B9 B6 B3 98.6(2)
B5 B9 B6 B2 33.9(2)
B5 B9 B8 C3 -58.8(2)
B5 B9 B8 C2 -2.9(3)
B5 B9 B8 B7 -101.1(2)
B5 B9 B8 B4 37.3(2)
B5 B9 B4 C2 -96.7(2)
B5 B9 B4 B8 -137.9(2)
B5 B9 B4 B1 -38.2(2)
B5 B6 B3 Ir1 -144.7(3)
B5 B6 B3 C3 61.3(3)
B5 B6 B3 B7 102.5(2)
B5 B6 B3 B2 -40.4(2)
B5 B6 B2 B3 133.8(2)
B5 B6 B2 B1 40.40(19)
B5 B2 B1 C2 97.9(2)
B5 B2 B1 B4 35.4(2)
B5 B4 B1 C2 -135.8(2)
B5 B4 B1 B2 -35.09(19)
B6A B2A B1A C2A 55.9(3)
B6A B2A B1A B5A -41.47(19)
B6A B2A B1A B4A -6.5(3)
B6A B2A B3A Ir1A 145.4(2)
B6A B2A B3A C3A -99.5(2)
B6A B2A B3A B7A -33.8(2)
B6A B2A B5A B1A 133.2(2)
B6A B2A B5A B9A 33.2(2)
B6A B2A B5A B4A 96.2(2)
B6A B3A B7A C3A -134.1(2)
B6A B3A B7A B8A -101.6(2)
B6A B3A B7A B9A -38.9(2)
B6A B7A B9A B8A -137.1(2)
B6A B7A B9A B5A -37.7(2)
B6A B7A B9A B4A -100.6(2)
B6A B9A B5A B2A -33.2(2)
B6A B9A B5A B1A -98.8(2)
B6A B9A B5A B4A -137.3(2)
B6A B9A B4A C2A -58.5(3)
B6A B9A B4A B1A -0.3(3)
B6A B9A B4A B8A -99.4(2)
B6A B9A B4A B5A 38.4(2)
B6A B5A B4A C2A 63.9(2)
B6A B5A B4A B1A 99.9(2)
B6A B5A B4A B8A 1.5(3)
B6A B5A B4A B9A -37.2(2)
B5A B2A B1A C2A 97.4(2)
B5A B2A B1A B4A 34.96(19)
B5A B2A B3A Ir1A -173.54(16)
B5A B2A B3A C3A -58.4(3)
B5A B2A B3A B7A 7.2(3)
B5A B2A B3A B6A 41.0(2)
B5A B2A B6A B3A -133.8(2)
B5A B2A B6A B7A -99.0(2)
B5A B2A B6A B9A -34.0(2)
B5A B1A B4A C2A 136.0(2)
B5A B1A B4A B8A 103.7(2)
B5A B1A B4A B9A 39.3(2)
B5A B9A B6A B2A 33.8(2)
B5A B9A B6A B3A 98.6(2)
B5A B9A B6A B7A 138.2(2)
B5A B9A B4A C2A -96.9(2)
B5A B9A B4A B1A -38.7(2)
B5A B9A B4A B8A -137.8(2)
B2 B6 B3 Ir1 -104.3(4)
B2 B6 B3 C3 101.7(2)
B2 B6 B3 B7 143.0(2)
B2 B6 B5 B9 -142.8(2)
B2 B6 B5 B4 -106.1(2)
B2 B6 B5 B1 -42.5(2)
B2 B5 B4 C2 1.6(3)
B2 B5 B4 B9 -99.7(2)
B2 B5 B4 B8 -61.1(3)
B2 B5 B4 B1 37.8(2)
B2 B5 B1 C2 -101.4(2)
B2 B5 B1 B4 -140.0(2)
B4 C2 B8 C3 136.9(2)
B4 C2 B8 B7 102.9(2)
B4 C2 B8 B9 40.6(2)
B4 C2 B1 B5 -38.5(2)
B4 C2 B1 B2 -99.9(2)
B4 B9 B6 B7 100.1(2)
B4 B9 B6 B3 60.7(3)
B4 B9 B6 B5 -37.9(2)
B4 B9 B6 B2 -4.0(3)
B4 B9 B8 C3 -96.1(2)
B4 B9 B8 C2 -40.26(19)
B4 B9 B8 B7 -138.4(2)
B4 B9 B5 B6 137.5(2)
B4 B9 B5 B2 104.1(2)
B4 B9 B5 B1 38.0(2)
B4 B5 B2 B6 95.9(2)
B4 B5 B2 B3 55.9(3)
B4 B5 B2 B1 -37.1(2)
B4 B5 B1 C2 38.5(2)
B4 B5 B1 B2 140.0(2)
B1 C2 B8 C3 100.6(2)
B1 C2 B8 B7 66.6(3)
B1 C2 B8 B9 4.3(3)
B1 C2 B8 B4 -36.3(2)
B1 C2 B4 B9 102.3(2)
B1 C2 B4 B8 143.9(2)
B1 C2 B4 B5 38.4(2)
B1 B5 B2 B6 133.1(2)
B1 B5 B2 B3 93.1(2)
B1 B5 B4 C2 -36.29(19)
B1 B5 B4 B9 -137.5(2)
B1 B5 B4 B8 -99.0(2)
B4A C2A C3A C4A -145.6(2)
B4A C2A C3A B3A 66.5(3)
B4A C2A C3A B8A -39.7(2)
B4A C2A C3A B7A -3.4(3)
B4A C2A B1A B2A -99.6(2)
B4A C2A B1A B5A -38.0(2)
B4A C2A B8A C3A 137.0(2)
B4A C2A B8A B7A 102.8(2)
B4A C2A B8A B9A 40.4(2)
B4A B1A B5A B2A -140.1(2)
B4A B1A B5A B9A -37.5(2)
B4A B1A B5A B6A -99.5(2)
B4A B8A B7A C3A 94.0(2)
B4A B8A B7A B3A 63.6(2)
B4A B8A B7A B9A -36.8(2)
B4A B8A B7A B6A 1.6(3)
B4A B8A B9A B7A 138.7(2)
B4A B8A B9A B6A 101.0(2)
B4A B8A B9A B5A 37.3(2)
B4A B9A B6A B2A -4.1(3)
B4A B9A B6A B3A 60.8(3)
B4A B9A B6A B7A 100.3(2)
B4A B9A B6A B5A -37.9(2)
B4A B9A B5A B2A 104.1(2)
B4A B9A B5A B1A 38.5(2)
B4A B9A B5A B6A 137.3(2)
